data_7119052
loop_
_publ_author_name
'Won-Young Cha'
'Takanori Soya'
'Takayuki Tanaka'
'Hirotaka Mori'
'Yongseok Hong'
'Sangsu Lee'
'Kyu Hyung Park'
'Atsuhiro Osuka'
'Dongho Kim'

_publ_section_title
;
 Multifaceted [36]octaphyrin(1.1.1.1.1.1.1.1): deprotonation-induced
 switching among nonaromatic, Mobius aromatic, and Huckel antiaromatic
 species
;
_journal_name_full Chem.Commun.
_journal_page_first 6076
_journal_volume 52
_journal_year 2016
_chemical_formula_moiety 'C88 H18 F40 N8, 2(C16 H36 N), 2(C2 N)'
_chemical_formula_sum 'C124 H90 F40 N12'
_chemical_formula_weight 2508.07
_space_group_crystal_system triclinic
_space_group_IT_number 2
_space_group_name_Hall '-P 1'
_space_group_name_H-M_alt 'P -1'
_symmetry_space_group_name_Hall '-P 1'
_symmetry_space_group_name_H-M 'P -1'
_atom_sites_solution_hydrogens geom
_audit_creation_method SHELXL-2014/7
_audit_update_record
;
2016-01-20 deposited with the CCDC.
2016-04-12 downloaded from the CCDC.
;
_cell_angle_alpha 88.309(13)
_cell_angle_beta 76.986(6)
_cell_angle_gamma 82.645(11)
_cell_formula_units_Z 2
_cell_length_a 16.634(2)
_cell_length_b 18.391(3)
_cell_length_c 18.849(3)
_cell_measurement_reflns_used 3645
_cell_measurement_temperature 93(2)
_cell_measurement_theta_max 68.25
_cell_measurement_theta_min 25.26
_cell_volume 5571.9(14)
_computing_structure_refinement 'SHELXL-2014/7 (Sheldrick, 2014)'
_diffrn_ambient_temperature 93(2)
_diffrn_detector_area_resol_mean 5.8140
_diffrn_measured_fraction_theta_full 0.971
_diffrn_measured_fraction_theta_max 0.965
_diffrn_measurement_device_type 'Rigaku XtaLAB P200'
_diffrn_measurement_method \w
_diffrn_radiation_type CuK\a
_diffrn_radiation_wavelength 1.54187
_diffrn_reflns_av_R_equivalents 0.0567
_diffrn_reflns_av_unetI/netI 0.0501
_diffrn_reflns_Laue_measured_fraction_full 0.971
_diffrn_reflns_Laue_measured_fraction_max 0.965
_diffrn_reflns_limit_h_max 20
_diffrn_reflns_limit_h_min -20
_diffrn_reflns_limit_k_max 20
_diffrn_reflns_limit_k_min -22
_diffrn_reflns_limit_l_max 22
_diffrn_reflns_limit_l_min -22
_diffrn_reflns_number 72753
_diffrn_reflns_point_group_measured_fraction_full 0.971
_diffrn_reflns_point_group_measured_fraction_max 0.965
_diffrn_reflns_theta_full 67.687
_diffrn_reflns_theta_max 68.433
_diffrn_reflns_theta_min 6.575
_exptl_absorpt_coefficient_mu 1.192
_exptl_absorpt_correction_T_max 0.988
_exptl_absorpt_correction_T_min 0.958
_exptl_absorpt_correction_type multi-scan
_exptl_absorpt_process_details 'REQAB (Rigaku, 1998)'
_exptl_crystal_colour Green
_exptl_crystal_density_diffrn 1.495
_exptl_crystal_description Prism
_exptl_crystal_F_000 2556
_exptl_crystal_size_max 0.090
_exptl_crystal_size_mid 0.030
_exptl_crystal_size_min 0.010
_refine_diff_density_max 0.638
_refine_diff_density_min -0.333
_refine_diff_density_rms 0.067
_refine_ls_extinction_coef .
_refine_ls_extinction_method none
_refine_ls_goodness_of_fit_ref 1.068
_refine_ls_hydrogen_treatment constr
_refine_ls_matrix_type full
_refine_ls_number_parameters 1586
_refine_ls_number_reflns 19776
_refine_ls_number_restraints 0
_refine_ls_restrained_S_all 1.068
_refine_ls_R_factor_all 0.0850
_refine_ls_R_factor_gt 0.0501
_refine_ls_shift/su_max 0.000
_refine_ls_shift/su_mean 0.000
_refine_ls_structure_factor_coef Fsqd
_refine_ls_weighting_details 'w=1/[\s^2^(Fo^2^)+14.3473P] where P=(Fo^2^+2Fc^2^)/3'
_refine_ls_weighting_scheme calc
_refine_ls_wR_factor_gt 0.1105
_refine_ls_wR_factor_ref 0.1238
_reflns_Friedel_coverage 0.000
_reflns_Friedel_fraction_full .
_reflns_Friedel_fraction_max .
_reflns_number_gt 13683
_reflns_number_total 19776
_reflns_threshold_expression 'I > 2\s(I)'
_cod_data_source_file c6cc02051h2.cif
_cod_data_source_block 1229ts
_cod_database_code 7119052
_shelx_shelxl_version_number 2014/7
_shelx_space_group_comment
;
The symmetry employed for this shelxl refinement is uniquely defined
by the following loop, which should always be used as a source of
symmetry information in preference to the above space-group names.
They are only intended as comments.
;
_shelx_estimated_absorpt_t_min 0.900
_shelx_estimated_absorpt_t_max 0.988

loop_
_space_group_symop_operation_xyz
'x, y, z'
'-x, -y, -z'

loop_
_atom_site_label
_atom_site_type_symbol
_atom_site_fract_x
_atom_site_fract_y
_atom_site_fract_z
_atom_site_U_iso_or_equiv
_atom_site_adp_type
_atom_site_occupancy
_atom_site_site_symmetry_order
_atom_site_calc_flag
_atom_site_refinement_flags_posn
_atom_site_refinement_flags_adp
_atom_site_refinement_flags_occupancy
_atom_site_disorder_assembly
_atom_site_disorder_group
C1 C 0.2540(2) 0.69859(18) 0.29362(16) 0.0212(7) Uani 0.51(3) 1 d . . P A 1
C2 C 0.2530(2) 0.63813(19) 0.34615(17) 0.0270(8) Uani 0.51(3) 1 d . . P A 1
H148 H 0.2374 0.6420 0.3977 0.032 Uiso 0.51(3) 1 calc R U P A 1
C3 C 0.2784(2) 0.57610(19) 0.30709(17) 0.0251(8) Uani 0.51(3) 1 d . . P A 1
H149 H 0.2845 0.5276 0.3257 0.030 Uiso 0.51(3) 1 calc R U P A 1
C4 C 0.2949(2) 0.59774(18) 0.23062(17) 0.0206(7) Uani 0.51(3) 1 d . . P A 1
N1 N 0.27919(17) 0.67158(15) 0.22503(14) 0.0210(6) Uani 0.51(3) 1 d . . P A 1
C1A C 0.2540(2) 0.69859(18) 0.29362(16) 0.0212(7) Uani 0.49(3) 1 d . . P A 2
C2A C 0.2530(2) 0.63813(19) 0.34615(17) 0.0270(8) Uani 0.49(3) 1 d . . P A 2
H150 H 0.2374 0.6420 0.3977 0.032 Uiso 0.49(3) 1 calc R U P A 2
C3A C 0.2784(2) 0.57610(19) 0.30709(17) 0.0251(8) Uani 0.49(3) 1 d . . P A 2
H151 H 0.2845 0.5276 0.3257 0.030 Uiso 0.49(3) 1 calc R U P A 2
C4A C 0.2949(2) 0.59774(18) 0.23062(17) 0.0206(7) Uani 0.49(3) 1 d . . P A 2
N1A N 0.27919(17) 0.67158(15) 0.22503(14) 0.0210(6) Uani 0.49(3) 1 d . . P A 2
H164 H 0.2844 0.6972 0.1844 0.025 Uiso 0.49(3) 1 calc R U P A 2
C5 C 0.3224(2) 0.55641(18) 0.16608(17) 0.0207(7) Uani 1 1 d . . . . .
C6 C 0.3357(2) 0.48044(18) 0.15865(16) 0.0197(7) Uani 1 1 d . . . . .
C7 C 0.3579(2) 0.44316(19) 0.08863(17) 0.0234(8) Uani 1 1 d . . . . .
H7 H 0.3693 0.4654 0.0419 0.028 Uiso 1 1 calc R U . . .
C8 C 0.3589(2) 0.37115(19) 0.10297(17) 0.0226(7) Uani 1 1 d . . . . .
H8 H 0.3709 0.3323 0.0686 0.027 Uiso 1 1 calc R U . . .
C9 C 0.3380(2) 0.36453(18) 0.18250(16) 0.0193(7) Uani 1 1 d . . . . .
N2 N 0.32518(17) 0.43128(15) 0.21457(14) 0.0199(6) Uani 1 1 d . . . . .
C10 C 0.3323(2) 0.29690(18) 0.21919(16) 0.0193(7) Uani 1 1 d . . . . .
C11 C 0.3107(2) 0.28525(18) 0.29502(16) 0.0191(7) Uani 0.51(3) 1 d . . P A 1
C12 C 0.2726(2) 0.33481(19) 0.35560(17) 0.0210(7) Uani 0.51(3) 1 d . . P A 1
H152 H 0.2548 0.3858 0.3526 0.025 Uiso 0.51(3) 1 calc R U P A 1
C13 C 0.2677(2) 0.29406(19) 0.41703(17) 0.0213(7) Uani 0.51(3) 1 d . . P A 1
H153 H 0.2451 0.3105 0.4656 0.026 Uiso 0.51(3) 1 calc R U P A 1
C14 C 0.30412(19) 0.21987(18) 0.39360(16) 0.0193(7) Uani 0.51(3) 1 d . . P A 1
N3 N 0.32651(16) 0.21674(15) 0.31998(13) 0.0187(6) Uani 0.51(3) 1 d . . P A 1
H165 H 0.3474 0.1774 0.2934 0.022 Uiso 0.51(3) 1 calc R U P A 1
C11A C 0.3107(2) 0.28525(18) 0.29502(16) 0.0191(7) Uani 0.49(3) 1 d . . P A 2
C12A C 0.2726(2) 0.33481(19) 0.35560(17) 0.0210(7) Uani 0.49(3) 1 d . . P A 2
H154 H 0.2548 0.3858 0.3526 0.025 Uiso 0.49(3) 1 calc R U P A 2
C13A C 0.2677(2) 0.29406(19) 0.41703(17) 0.0213(7) Uani 0.49(3) 1 d . . P A 2
H155 H 0.2451 0.3105 0.4656 0.026 Uiso 0.49(3) 1 calc R U P A 2
C14A C 0.30412(19) 0.21987(18) 0.39360(16) 0.0193(7) Uani 0.49(3) 1 d . . P A 2
N3A N 0.32651(16) 0.21674(15) 0.31998(13) 0.0187(6) Uani 0.49(3) 1 d . . P A 2
C15 C 0.3178(2) 0.15519(18) 0.43365(16) 0.0195(7) Uani 1 1 d . . . . .
C16 C 0.3132(2) 0.14952(19) 0.50929(16) 0.0203(7) Uani 1 1 d . . . . .
C17 C 0.3200(2) 0.07964(19) 0.54730(17) 0.0220(7) Uani 1 1 d . . . . .
H17 H 0.3277 0.0322 0.5264 0.026 Uiso 1 1 calc R U . . .
C18 C 0.3134(2) 0.09547(18) 0.61742(17) 0.0215(7) Uani 1 1 d . . . . .
H18 H 0.3152 0.0615 0.6561 0.026 Uiso 1 1 calc R U . . .
C19 C 0.3028(2) 0.17514(18) 0.62258(17) 0.0201(7) Uani 1 1 d . . . . .
N4 N 0.30261(17) 0.20682(15) 0.55579(13) 0.0197(6) Uani 1 1 d . . . . .
C20 C 0.2932(2) 0.21312(18) 0.68771(16) 0.0190(7) Uani 1 1 d . . . . .
C21 C 0.2835(2) 0.28954(18) 0.69865(16) 0.0197(7) Uani 0.51(3) 1 d . . P A 1
C22 C 0.2958(2) 0.35112(19) 0.64807(17) 0.0217(7) Uani 0.51(3) 1 d . . P A 1
H156 H 0.3146 0.3485 0.5966 0.026 Uiso 0.51(3) 1 calc R U P A 1
C23 C 0.2752(2) 0.41225(19) 0.68898(17) 0.0230(7) Uani 0.51(3) 1 d . . P A 1
H157 H 0.2771 0.4613 0.6720 0.028 Uiso 0.51(3) 1 calc R U P A 1
C24 C 0.2492(2) 0.38874(18) 0.76446(17) 0.0205(7) Uani 0.51(3) 1 d . . P A 1
N5 N 0.25734(17) 0.31463(15) 0.76774(13) 0.0193(6) Uani 0.51(3) 1 d . . P A 1
C21A C 0.2835(2) 0.28954(18) 0.69865(16) 0.0197(7) Uani 0.49(3) 1 d . . P A 2
C22A C 0.2958(2) 0.35112(19) 0.64807(17) 0.0217(7) Uani 0.49(3) 1 d . . P A 2
H158 H 0.3146 0.3485 0.5966 0.026 Uiso 0.49(3) 1 calc R U P A 2
C23A C 0.2752(2) 0.41225(19) 0.68898(17) 0.0230(7) Uani 0.49(3) 1 d . . P A 2
H159 H 0.2771 0.4613 0.6720 0.028 Uiso 0.49(3) 1 calc R U P A 2
C24A C 0.2492(2) 0.38874(18) 0.76446(17) 0.0205(7) Uani 0.49(3) 1 d . . P A 2
N5A N 0.25734(17) 0.31463(15) 0.76774(13) 0.0193(6) Uani 0.49(3) 1 d . . P A 2
H166 H 0.2474 0.2878 0.8074 0.023 Uiso 0.49(3) 1 calc R U P A 2
C25 C 0.2182(2) 0.42877(18) 0.82928(16) 0.0200(7) Uani 1 1 d . . . . .
C26 C 0.1917(2) 0.50437(18) 0.83706(17) 0.0206(7) Uani 1 1 d . . . . .
C27 C 0.1657(2) 0.54199(19) 0.90688(17) 0.0239(8) Uani 1 1 d . . . . .
H27 H 0.1647 0.5207 0.9536 0.029 Uiso 1 1 calc R U . . .
C28 C 0.1434(2) 0.61249(19) 0.89240(17) 0.0225(7) Uani 1 1 d . . . . .
H28 H 0.1230 0.6510 0.9267 0.027 Uiso 1 1 calc R U . . .
C29 C 0.1567(2) 0.61821(18) 0.81342(16) 0.0193(7) Uani 1 1 d . . . . .
N6 N 0.18572(17) 0.55222(15) 0.78119(14) 0.0204(6) Uani 1 1 d . . . . .
C30 C 0.1409(2) 0.68415(18) 0.77662(17) 0.0209(7) Uani 1 1 d . . . . .
C31 C 0.1522(2) 0.69474(19) 0.70087(17) 0.0222(7) Uani 0.51(3) 1 d . . P A 1
C32 C 0.1790(2) 0.6427(2) 0.64043(18) 0.0264(8) Uani 0.51(3) 1 d . . P A 1
H160 H 0.1929 0.5912 0.6438 0.032 Uiso 0.51(3) 1 calc R U P A 1
C33 C 0.1800(2) 0.6825(2) 0.57862(17) 0.0267(8) Uani 0.51(3) 1 d . . P A 1
H161 H 0.1944 0.6644 0.5301 0.032 Uiso 0.51(3) 1 calc R U P A 1
C34 C 0.1544(2) 0.75864(19) 0.60161(17) 0.0218(7) Uani 0.51(3) 1 d . . P A 1
N7 N 0.13816(17) 0.76303(15) 0.67518(14) 0.0219(6) Uani 0.51(3) 1 d . . P A 1
H167 H 0.1215 0.8032 0.7014 0.026 Uiso 0.51(3) 1 calc R U P A 1
C31A C 0.1522(2) 0.69474(19) 0.70087(17) 0.0222(7) Uani 0.49(3) 1 d . . P A 2
C32A C 0.1790(2) 0.6427(2) 0.64043(18) 0.0264(8) Uani 0.49(3) 1 d . . P A 2
H162 H 0.1929 0.5912 0.6438 0.032 Uiso 0.49(3) 1 calc R U P A 2
C33A C 0.1800(2) 0.6825(2) 0.57862(17) 0.0267(8) Uani 0.49(3) 1 d . . P A 2
H163 H 0.1944 0.6644 0.5301 0.032 Uiso 0.49(3) 1 calc R U P A 2
C34A C 0.1544(2) 0.75864(19) 0.60161(17) 0.0218(7) Uani 0.49(3) 1 d . . P A 2
N7A N 0.13816(17) 0.76303(15) 0.67518(14) 0.0219(6) Uani 0.49(3) 1 d . . P A 2
C35 C 0.1459(2) 0.82381(18) 0.56135(16) 0.0198(7) Uani 1 1 d . . . . .
C36 C 0.1633(2) 0.83323(18) 0.48581(17) 0.0197(7) Uani 1 1 d . . . . .
C37 C 0.1596(2) 0.90444(19) 0.44967(17) 0.0225(7) Uani 1 1 d . . . . .
H37 H 0.1424 0.9511 0.4723 0.027 Uiso 1 1 calc R U . . .
C38 C 0.1851(2) 0.89092(18) 0.37839(17) 0.0218(7) Uani 1 1 d . . . . .
H38 H 0.1898 0.9262 0.3403 0.026 Uiso 1 1 calc R U . . .
C39 C 0.2041(2) 0.81175(18) 0.37037(16) 0.0197(7) Uani 1 1 d . . . . .
N8 N 0.19030(17) 0.77792(15) 0.43654(13) 0.0201(6) Uani 1 1 d . . . . .
C40 C 0.2346(2) 0.77493(18) 0.30339(16) 0.0200(7) Uani 1 1 d . . . . .
C41 C 0.3339(2) 0.60463(18) 0.09954(16) 0.0198(7) Uani 1 1 d . . . . .
C42 C 0.2667(2) 0.63204(19) 0.07141(17) 0.0222(7) Uani 1 1 d . . . . .
C43 C 0.2698(2) 0.68927(19) 0.02199(17) 0.0227(7) Uani 1 1 d . . . . .
C44 C 0.3423(2) 0.71914(18) -0.00146(17) 0.0225(7) Uani 1 1 d . . . . .
C45 C 0.4115(2) 0.69179(19) 0.02389(17) 0.0220(7) Uani 1 1 d . . . . .
C46 C 0.4059(2) 0.63528(19) 0.07392(17) 0.0213(7) Uani 1 1 d . . . . .
F1 F 0.19247(12) 0.60692(11) 0.09623(10) 0.0307(5) Uani 1 1 d . . . . .
F2 F 0.20095(12) 0.71729(12) -0.00042(11) 0.0332(5) Uani 1 1 d . . . . .
F3 F 0.34571(12) 0.77543(11) -0.04835(10) 0.0317(5) Uani 1 1 d . . . . .
F4 F 0.48269(12) 0.72118(11) 0.00233(10) 0.0306(5) Uani 1 1 d . . . . .
F5 F 0.47352(12) 0.61255(12) 0.10037(11) 0.0326(5) Uani 1 1 d . . . . .
C47 C 0.3527(2) 0.22837(18) 0.17454(16) 0.0198(7) Uani 1 1 d . . . . .
C48 C 0.2917(2) 0.18584(19) 0.16844(17) 0.0219(7) Uani 1 1 d . . . . .
C49 C 0.3089(2) 0.12127(18) 0.12927(17) 0.0220(7) Uani 1 1 d . . . . .
C50 C 0.3902(2) 0.09668(18) 0.09575(17) 0.0235(8) Uani 1 1 d . . . . .
C51 C 0.4530(2) 0.13694(19) 0.10172(17) 0.0237(8) Uani 1 1 d . . . . .
C52 C 0.4335(2) 0.20169(18) 0.14074(17) 0.0207(7) Uani 1 1 d . . . . .
F6 F 0.21207(11) 0.20768(11) 0.20189(10) 0.0260(4) Uani 1 1 d . . . . .
F7 F 0.24805(12) 0.08278(11) 0.12331(10) 0.0288(5) Uani 1 1 d . . . . .
F8 F 0.40825(13) 0.03403(11) 0.05856(11) 0.0347(5) Uani 1 1 d . . . . .
F9 F 0.53186(12) 0.11247(11) 0.07051(11) 0.0327(5) Uani 1 1 d . . . . .
F10 F 0.49635(12) 0.23834(11) 0.14751(10) 0.0264(4) Uani 1 1 d . . . . .
C53 C 0.3454(2) 0.08832(18) 0.38796(16) 0.0184(7) Uani 1 1 d . . . . .
C54 C 0.2979(2) 0.06658(18) 0.34247(17) 0.0201(7) Uani 1 1 d . . . . .
C55 C 0.3275(2) 0.01339(18) 0.29035(17) 0.0211(7) Uani 1 1 d . . . . .
C56 C 0.4071(2) -0.02231(19) 0.28364(17) 0.0243(8) Uani 1 1 d . . . . .
C57 C 0.4550(2) -0.00480(19) 0.32954(18) 0.0248(8) Uani 1 1 d . . . . .
C58 C 0.4240(2) 0.04989(19) 0.38063(17) 0.0215(7) Uani 1 1 d . . . . .
F11 F 0.21992(11) 0.09951(11) 0.34737(10) 0.0257(4) Uani 1 1 d . . . . .
F12 F 0.28063(12) -0.00426(11) 0.24586(10) 0.0272(4) Uani 1 1 d . . . . .
F13 F 0.43733(13) -0.07417(11) 0.23290(11) 0.0348(5) Uani 1 1 d . . . . .
F14 F 0.53224(12) -0.04034(11) 0.32342(11) 0.0343(5) Uani 1 1 d . . . . .
F15 F 0.47537(12) 0.06811(11) 0.42139(10) 0.0277(5) Uani 1 1 d . . . . .
C59 C 0.2899(2) 0.16930(18) 0.75666(16) 0.0196(7) Uani 1 1 d . . . . .
C60 C 0.2201(2) 0.13856(19) 0.79091(17) 0.0236(8) Uani 1 1 d . . . . .
C61 C 0.2147(2) 0.1025(2) 0.85718(18) 0.0266(8) Uani 1 1 d . . . . .
C62 C 0.2805(2) 0.0981(2) 0.89072(17) 0.0284(8) Uani 1 1 d . . . . .
C63 C 0.3553(2) 0.16303(19) 0.79166(17) 0.0224(7) Uani 1 1 d . . . . .
C64 C 0.3510(2) 0.12775(19) 0.85805(18) 0.0250(8) Uani 1 1 d . . . . .
F16 F 0.15357(12) 0.14506(11) 0.76061(10) 0.0291(5) Uani 1 1 d . . . . .
F17 F 0.14618(14) 0.07253(13) 0.88828(11) 0.0412(6) Uani 1 1 d . . . . .
F18 F 0.27634(14) 0.06339(12) 0.95459(11) 0.0409(6) Uani 1 1 d . . . . .
F19 F 0.41599(13) 0.12192(12) 0.88996(11) 0.0354(5) Uani 1 1 d . . . . .
F20 F 0.42455(12) 0.19271(11) 0.76174(10) 0.0302(5) Uani 1 1 d . . . . .
C65 C 0.2073(2) 0.38232(18) 0.89677(16) 0.0193(7) Uani 1 1 d . . . . .
C66 C 0.1293(2) 0.37495(18) 0.93943(17) 0.0211(7) Uani 1 1 d . . . . .
C67 C 0.1173(2) 0.3254(2) 0.99650(17) 0.0269(8) Uani 1 1 d . . . . .
C68 C 0.1844(2) 0.28177(19) 1.01189(17) 0.0265(8) Uani 1 1 d . . . . .
C69 C 0.2631(2) 0.28830(19) 0.97165(18) 0.0250(8) Uani 1 1 d . . . . .
C70 C 0.2738(2) 0.33846(19) 0.91546(17) 0.0219(7) Uani 1 1 d . . . . .
F21 F 0.06122(12) 0.41445(11) 0.92422(10) 0.0284(5) Uani 1 1 d . . . . .
F22 F 0.04044(13) 0.31934(13) 1.03604(11) 0.0372(5) Uani 1 1 d . . . . .
F23 F 0.17307(14) 0.23285(12) 1.06612(11) 0.0401(6) Uani 1 1 d . . . . .
F24 F 0.32847(13) 0.24549(11) 0.98696(10) 0.0331(5) Uani 1 1 d . . . . .
F25 F 0.35147(12) 0.34346(11) 0.87809(10) 0.0302(5) Uani 1 1 d . . . . .
C71 C 0.1109(2) 0.75285(18) 0.82098(16) 0.0205(7) Uani 1 1 d . . . . .
C72 C 0.1623(2) 0.78499(19) 0.85556(17) 0.0212(7) Uani 1 1 d . . . . .
C73 C 0.1372(2) 0.85014(19) 0.89397(17) 0.0241(8) Uani 1 1 d . . . . .
C74 C 0.0582(2) 0.88553(19) 0.89680(18) 0.0268(8) Uani 1 1 d . . . . .
C75 C 0.0055(2) 0.8555(2) 0.86299(18) 0.0263(8) Uani 1 1 d . . . . .
C76 C 0.0315(2) 0.78974(19) 0.82645(17) 0.0233(8) Uani 1 1 d . . . . .
F26 F 0.24066(11) 0.75288(11) 0.85119(10) 0.0277(4) Uani 1 1 d . . . . .
F27 F 0.18782(13) 0.87804(12) 0.92870(11) 0.0363(5) Uani 1 1 d . . . . .
F28 F 0.03297(14) 0.94832(11) 0.93375(11) 0.0366(5) Uani 1 1 d . . . . .
F29 F -0.07115(13) 0.88997(12) 0.86567(12) 0.0394(5) Uani 1 1 d . . . . .
F30 F -0.02223(12) 0.76164(11) 0.79501(11) 0.0324(5) Uani 1 1 d . . . . .
C77 C 0.1168(2) 0.89025(18) 0.60916(16) 0.0200(7) Uani 1 1 d . . . . .
C78 C 0.1700(2) 0.91892(19) 0.64398(17) 0.0214(7) Uani 1 1 d . . . . .
C79 C 0.1415(2) 0.96931(19) 0.69982(17) 0.0225(7) Uani 1 1 d . . . . .
C80 C 0.0582(2) 0.99256(19) 0.72155(17) 0.0236(8) Uani 1 1 d . . . . .
C81 C 0.0033(2) 0.96621(19) 0.68725(18) 0.0238(8) Uani 1 1 d . . . . .
C82 C 0.0336(2) 0.91613(19) 0.63125(18) 0.0230(7) Uani 1 1 d . . . . .
F31 F 0.25230(12) 0.89530(11) 0.62616(11) 0.0310(5) Uani 1 1 d . . . . .
F32 F 0.19558(13) 0.99331(11) 0.73415(11) 0.0333(5) Uani 1 1 d . . . . .
F33 F 0.03078(13) 1.04001(12) 0.77682(11) 0.0341(5) Uani 1 1 d . . . . .
F34 F -0.07852(12) 0.98749(12) 0.70891(12) 0.0366(5) Uani 1 1 d . . . . .
F35 F -0.02243(12) 0.88940(12) 0.60080(11) 0.0342(5) Uani 1 1 d . . . . .
C83 C 0.2487(2) 0.81962(18) 0.23471(16) 0.0198(7) Uani 1 1 d . . . . .
C84 C 0.1846(2) 0.85961(18) 0.20995(16) 0.0203(7) Uani 1 1 d . . . . .
C85 C 0.1965(2) 0.89855(18) 0.14513(17) 0.0225(7) Uani 1 1 d . . . . .
C86 C 0.2760(2) 0.89730(18) 0.10273(16) 0.0218(7) Uani 1 1 d . . . . .
C87 C 0.3416(2) 0.85830(19) 0.12546(17) 0.0220(7) Uani 1 1 d . . . . .
C88 C 0.3277(2) 0.82012(18) 0.19054(17) 0.0219(7) Uani 1 1 d . . . . .
F36 F 0.10581(11) 0.85967(11) 0.24902(10) 0.0263(4) Uani 1 1 d . . . . .
F37 F 0.13261(12) 0.93732(11) 0.12416(10) 0.0311(5) Uani 1 1 d . . . . .
F38 F 0.28860(13) 0.93381(11) 0.03960(10) 0.0306(5) Uani 1 1 d . . . . .
F39 F 0.41908(12) 0.85751(12) 0.08513(10) 0.0321(5) Uani 1 1 d . . . . .
F40 F 0.39406(12) 0.78362(11) 0.21072(10) 0.0275(4) Uani 1 1 d . . . . .
N9 N 0.01404(17) 0.35504(17) 0.69900(15) 0.0255(7) Uani 1 1 d . . . . .
C89 C -0.0614(2) 0.4111(2) 0.72449(19) 0.0273(8) Uani 1 1 d . . . . .
H89 H -0.1078 0.3852 0.7512 0.033 Uiso 1 1 calc R U . . .
H89A H -0.0783 0.4342 0.6811 0.033 Uiso 1 1 calc R U . . .
C90 C -0.0495(2) 0.4713(2) 0.7732(2) 0.0326(9) Uani 1 1 d . . . . .
H90 H -0.0521 0.4519 0.8231 0.039 Uiso 1 1 calc R U . . .
H90A H 0.0062 0.4871 0.7548 0.039 Uiso 1 1 calc R U . . .
C91 C -0.1152(3) 0.5365(2) 0.7755(2) 0.0406(10) Uani 1 1 d . . . . .
H91 H -0.1708 0.5196 0.7883 0.049 Uiso 1 1 calc R U . . .
H91A H -0.1084 0.5590 0.7264 0.049 Uiso 1 1 calc R U . . .
C92 C -0.1108(3) 0.5940(2) 0.8298(2) 0.0499(12) Uani 1 1 d . . . . .
H92 H -0.1545 0.6350 0.8291 0.075 Uiso 1 1 calc R U . . .
H92A H -0.1187 0.5725 0.8786 0.075 Uiso 1 1 calc R U . . .
H92B H -0.0563 0.6119 0.8167 0.075 Uiso 1 1 calc R U . . .
C93 C 0.0864(2) 0.3919(2) 0.65610(18) 0.0272(8) Uani 1 1 d . . . . .
H93 H 0.1320 0.3534 0.6349 0.033 Uiso 1 1 calc R U . . .
H93A H 0.1070 0.4209 0.6902 0.033 Uiso 1 1 calc R U . . .
C94 C 0.0666(2) 0.4422(2) 0.59509(19) 0.0296(8) Uani 1 1 d . . . . .
H94 H 0.0324 0.4878 0.6160 0.036 Uiso 1 1 calc R U . . .
H94A H 0.0344 0.4177 0.5668 0.036 Uiso 1 1 calc R U . . .
C95 C 0.1472(2) 0.4608(2) 0.54510(19) 0.0292(8) Uani 1 1 d . . . . .
H95 H 0.1776 0.4872 0.5735 0.035 Uiso 1 1 calc R U . . .
H95A H 0.1826 0.4146 0.5272 0.035 Uiso 1 1 calc R U . . .
C96 C 0.1330(2) 0.5071(2) 0.4808(2) 0.0374(9) Uani 1 1 d . . . . .
H96 H 0.1866 0.5172 0.4507 0.056 Uiso 1 1 calc R U . . .
H96A H 0.1040 0.4808 0.4517 0.056 Uiso 1 1 calc R U . . .
H96B H 0.0990 0.5534 0.4980 0.056 Uiso 1 1 calc R U . . .
C97 C -0.0099(2) 0.2991(2) 0.65246(18) 0.0272(8) Uani 1 1 d . . . . .
H97 H -0.0309 0.3253 0.6124 0.033 Uiso 1 1 calc R U . . .
H97A H -0.0563 0.2756 0.6826 0.033 Uiso 1 1 calc R U . . .
C98 C 0.0591(2) 0.2393(2) 0.61955(19) 0.0298(8) Uani 1 1 d . . . . .
H98 H 0.0876 0.2183 0.6577 0.036 Uiso 1 1 calc R U . . .
H98A H 0.1005 0.2605 0.5812 0.036 Uiso 1 1 calc R U . . .
C99 C 0.0240(2) 0.1788(2) 0.58694(19) 0.0320(9) Uani 1 1 d . . . . .
H99 H -0.0154 0.1561 0.6261 0.038 Uiso 1 1 calc R U . . .
H99A H -0.0074 0.2006 0.5511 0.038 Uiso 1 1 calc R U . . .
C100 C 0.0908(2) 0.1199(2) 0.5499(2) 0.0361(9) Uani 1 1 d . . . . .
H100 H 0.0650 0.0825 0.5299 0.054 Uiso 1 1 calc R U . . .
H101 H 0.1293 0.1417 0.5103 0.054 Uiso 1 1 calc R U . . .
H102 H 0.1213 0.0972 0.5854 0.054 Uiso 1 1 calc R U . . .
C101 C 0.0432(2) 0.3185(2) 0.76380(18) 0.0275(8) Uani 1 1 d . . . . .
H103 H 0.0991 0.2912 0.7459 0.033 Uiso 1 1 calc R U . . .
H104 H 0.0491 0.3574 0.7968 0.033 Uiso 1 1 calc R U . . .
C102 C -0.0126(2) 0.2664(2) 0.80755(18) 0.0296(8) Uani 1 1 d . . . . .
H105 H -0.0072 0.2205 0.7799 0.036 Uiso 1 1 calc R U . . .
H106 H -0.0713 0.2890 0.8165 0.036 Uiso 1 1 calc R U . . .
C103 C 0.0122(3) 0.2493(2) 0.88035(19) 0.0343(9) Uani 1 1 d . . . . .
H107 H 0.0736 0.2396 0.8715 0.041 Uiso 1 1 calc R U . . .
H108 H -0.0061 0.2929 0.9123 0.041 Uiso 1 1 calc R U . . .
C104 C -0.0251(3) 0.1838(2) 0.9192(2) 0.0439(11) Uani 1 1 d . . . . .
H109 H -0.0072 0.1755 0.9652 0.066 Uiso 1 1 calc R U . . .
H110 H -0.0859 0.1935 0.9292 0.066 Uiso 1 1 calc R U . . .
H111 H -0.0062 0.1402 0.8884 0.066 Uiso 1 1 calc R U . . .
N10 N 0.45085(17) 0.69875(16) 0.64162(15) 0.0265(7) Uani 1 1 d . . . . .
C105 C 0.4033(2) 0.6485(2) 0.69667(19) 0.0276(8) Uani 1 1 d . . . . .
H112 H 0.3945 0.6055 0.6703 0.033 Uiso 1 1 calc R U . . .
H113 H 0.3478 0.6751 0.7179 0.033 Uiso 1 1 calc R U . . .
C106 C 0.4440(2) 0.6210(2) 0.75882(19) 0.0298(8) Uani 1 1 d . . . . .
H114 H 0.4945 0.5863 0.7398 0.036 Uiso 1 1 calc R U . . .
H115 H 0.4608 0.6627 0.7816 0.036 Uiso 1 1 calc R U . . .
C107 C 0.3831(2) 0.5829(2) 0.8149(2) 0.0358(9) Uani 1 1 d . . . . .
H116 H 0.3626 0.5444 0.7906 0.043 Uiso 1 1 calc R U . . .
H117 H 0.3347 0.6189 0.8362 0.043 Uiso 1 1 calc R U . . .
C108 C 0.4215(3) 0.5484(2) 0.8756(2) 0.0440(11) Uani 1 1 d . . . . .
H118 H 0.3799 0.5245 0.9104 0.066 Uiso 1 1 calc R U . . .
H119 H 0.4687 0.5119 0.8550 0.066 Uiso 1 1 calc R U . . .
H120 H 0.4408 0.5865 0.9006 0.066 Uiso 1 1 calc R U . . .
C109 C 0.3994(2) 0.7178(2) 0.58527(18) 0.0274(8) Uani 1 1 d . . . . .
H121 H 0.3432 0.7398 0.6107 0.033 Uiso 1 1 calc R U . . .
H122 H 0.3932 0.6718 0.5623 0.033 Uiso 1 1 calc R U . . .
C110 C 0.4338(2) 0.7701(2) 0.52545(19) 0.0330(9) Uani 1 1 d . . . . .
H123 H 0.4251 0.8205 0.5452 0.040 Uiso 1 1 calc R U . . .
H124 H 0.4944 0.7558 0.5079 0.040 Uiso 1 1 calc R U . . .
C111 C 0.3913(3) 0.7686(2) 0.4626(2) 0.0419(10) Uani 1 1 d . . . . .
H125 H 0.3304 0.7768 0.4815 0.050 Uiso 1 1 calc R U . . .
H126 H 0.4054 0.7194 0.4398 0.050 Uiso 1 1 calc R U . . .
C112 C 0.4164(3) 0.8262(3) 0.4050(2) 0.0511(12) Uani 1 1 d . . . . .
H127 H 0.3872 0.8229 0.3657 0.077 Uiso 1 1 calc R U . . .
H128 H 0.4015 0.8751 0.4270 0.077 Uiso 1 1 calc R U . . .
H129 H 0.4765 0.8177 0.3852 0.077 Uiso 1 1 calc R U . . .
C113 C 0.5370(2) 0.6612(2) 0.60653(19) 0.0277(8) Uani 1 1 d . . . . .
H130 H 0.5692 0.6983 0.5784 0.033 Uiso 1 1 calc R U . . .
H131 H 0.5653 0.6432 0.6458 0.033 Uiso 1 1 calc R U . . .
C114 C 0.5400(2) 0.5973(2) 0.5562(2) 0.0297(8) Uani 1 1 d . . . . .
H132 H 0.5295 0.6161 0.5090 0.036 Uiso 1 1 calc R U . . .
H133 H 0.4962 0.5665 0.5781 0.036 Uiso 1 1 calc R U . . .
C115 C 0.6251(2) 0.5514(2) 0.5441(2) 0.0295(8) Uani 1 1 d . . . . .
H134 H 0.6683 0.5825 0.5213 0.035 Uiso 1 1 calc R U . . .
H135 H 0.6360 0.5346 0.5917 0.035 Uiso 1 1 calc R U . . .
C116 C 0.6315(2) 0.4854(2) 0.4960(2) 0.0360(9) Uani 1 1 d . . . . .
H136 H 0.6871 0.4579 0.4899 0.054 Uiso 1 1 calc R U . . .
H137 H 0.5896 0.4539 0.5187 0.054 Uiso 1 1 calc R U . . .
H138 H 0.6220 0.5019 0.4483 0.054 Uiso 1 1 calc R U . . .
C117 C 0.4650(2) 0.7667(2) 0.67777(19) 0.0278(8) Uani 1 1 d . . . . .
H139 H 0.5090 0.7528 0.7052 0.033 Uiso 1 1 calc R U . . .
H140 H 0.4866 0.8015 0.6392 0.033 Uiso 1 1 calc R U . . .
C118 C 0.3904(2) 0.8063(2) 0.7291(2) 0.0300(8) Uani 1 1 d . . . . .
H141 H 0.3765 0.7777 0.7745 0.036 Uiso 1 1 calc R U . . .
H142 H 0.3418 0.8119 0.7063 0.036 Uiso 1 1 calc R U . . .
C119 C 0.4109(2) 0.8819(2) 0.7463(2) 0.0355(9) Uani 1 1 d . . . . .
H143 H 0.4673 0.8765 0.7562 0.043 Uiso 1 1 calc R U . . .
H144 H 0.4115 0.9138 0.7029 0.043 Uiso 1 1 calc R U . . .
C120 C 0.3497(3) 0.9190(2) 0.8108(2) 0.0444(11) Uani 1 1 d . . . . .
H145 H 0.3660 0.9669 0.8190 0.067 Uiso 1 1 calc R U . . .
H146 H 0.2938 0.9258 0.8010 0.067 Uiso 1 1 calc R U . . .
H147 H 0.3497 0.8884 0.8543 0.067 Uiso 1 1 calc R U . . .
N11 N 0.5280(3) 0.5368(2) 0.3360(2) 0.0648(12) Uani 1 1 d . . . . .
C121 C 0.5115(2) 0.5903(2) 0.3076(2) 0.0371(9) Uani 1 1 d . . . . .
C122 C 0.4928(3) 0.6576(2) 0.2700(2) 0.0461(11) Uani 1 1 d . . . . .
N12 N -0.0284(3) 0.6658(2) 0.5338(2) 0.0623(12) Uani 1 1 d . . . . .
C123 C -0.0527(3) 0.6954(2) 0.5879(2) 0.0374(10) Uani 1 1 d . . . . .
C124 C -0.0827(3) 0.7342(2) 0.6564(2) 0.0428(10) Uani 1 1 d . . . . .

loop_
_atom_site_aniso_label
_atom_site_aniso_U_11
_atom_site_aniso_U_22
_atom_site_aniso_U_33
_atom_site_aniso_U_23
_atom_site_aniso_U_13
_atom_site_aniso_U_12
C1 0.0295(18) 0.0185(19) 0.0165(15) -0.0002(13) -0.0067(13) -0.0037(14)
C2 0.043(2) 0.022(2) 0.0140(16) 0.0013(14) -0.0033(15) -0.0021(16)
C3 0.039(2) 0.0174(19) 0.0192(16) 0.0035(14) -0.0064(15) -0.0037(16)
C4 0.0266(18) 0.0168(19) 0.0189(16) 0.0023(13) -0.0059(13) -0.0033(14)
N1 0.0314(16) 0.0152(16) 0.0159(13) 0.0020(11) -0.0048(11) -0.0025(12)
C1A 0.0295(18) 0.0185(19) 0.0165(15) -0.0002(13) -0.0067(13) -0.0037(14)
C2A 0.043(2) 0.022(2) 0.0140(16) 0.0013(14) -0.0033(15) -0.0021(16)
C3A 0.039(2) 0.0174(19) 0.0192(16) 0.0035(14) -0.0064(15) -0.0037(16)
C4A 0.0266(18) 0.0168(19) 0.0189(16) 0.0023(13) -0.0059(13) -0.0033(14)
N1A 0.0314(16) 0.0152(16) 0.0159(13) 0.0020(11) -0.0048(11) -0.0025(12)
C5 0.0255(18) 0.0177(19) 0.0188(16) 0.0032(13) -0.0053(13) -0.0027(14)
C6 0.0225(17) 0.0194(19) 0.0173(15) 0.0015(13) -0.0052(13) -0.0020(14)
C7 0.033(2) 0.020(2) 0.0171(16) 0.0020(14) -0.0063(14) -0.0025(15)
C8 0.0291(19) 0.021(2) 0.0163(16) -0.0007(14) -0.0039(14) 0.0002(15)
C9 0.0220(17) 0.0195(19) 0.0168(15) -0.0009(13) -0.0054(13) -0.0014(14)
N2 0.0256(15) 0.0173(16) 0.0175(13) 0.0017(11) -0.0062(11) -0.0032(12)
C10 0.0225(17) 0.0191(19) 0.0172(15) 0.0001(13) -0.0062(13) -0.0025(14)
C11 0.0236(17) 0.0174(19) 0.0182(15) 0.0006(13) -0.0074(13) -0.0049(14)
C12 0.0244(18) 0.0178(19) 0.0216(16) -0.0005(14) -0.0061(13) -0.0035(14)
C13 0.0262(18) 0.0210(19) 0.0171(15) -0.0019(13) -0.0046(13) -0.0037(14)
C14 0.0201(17) 0.0229(19) 0.0163(15) -0.0005(13) -0.0057(13) -0.0046(14)
N3 0.0240(15) 0.0185(16) 0.0144(13) -0.0014(11) -0.0054(11) -0.0032(12)
C11A 0.0236(17) 0.0174(19) 0.0182(15) 0.0006(13) -0.0074(13) -0.0049(14)
C12A 0.0244(18) 0.0178(19) 0.0216(16) -0.0005(14) -0.0061(13) -0.0035(14)
C13A 0.0262(18) 0.0210(19) 0.0171(15) -0.0019(13) -0.0046(13) -0.0037(14)
C14A 0.0201(17) 0.0229(19) 0.0163(15) -0.0005(13) -0.0057(13) -0.0046(14)
N3A 0.0240(15) 0.0185(16) 0.0144(13) -0.0014(11) -0.0054(11) -0.0032(12)
C15 0.0231(17) 0.0201(19) 0.0157(15) 0.0014(13) -0.0048(13) -0.0043(14)
C16 0.0235(17) 0.0216(19) 0.0160(15) 0.0014(13) -0.0050(13) -0.0030(14)
C17 0.0310(19) 0.0155(18) 0.0200(16) -0.0005(13) -0.0070(14) -0.0024(14)
C18 0.0289(18) 0.0188(19) 0.0170(15) 0.0022(13) -0.0063(13) -0.0017(14)
C19 0.0207(17) 0.0218(19) 0.0176(15) 0.0026(13) -0.0056(13) -0.0002(14)
N4 0.0262(15) 0.0193(16) 0.0145(13) 0.0007(11) -0.0061(11) -0.0041(12)
C20 0.0233(17) 0.0185(19) 0.0157(15) 0.0011(13) -0.0055(13) -0.0025(14)
C21 0.0225(17) 0.0201(19) 0.0171(15) -0.0007(13) -0.0060(13) -0.0018(14)
C22 0.0269(18) 0.024(2) 0.0147(15) 0.0018(14) -0.0061(13) -0.0042(15)
C23 0.0314(19) 0.0196(19) 0.0182(16) 0.0036(14) -0.0064(14) -0.0037(15)
C24 0.0248(18) 0.0187(19) 0.0191(16) 0.0022(13) -0.0070(13) -0.0037(14)
N5 0.0260(15) 0.0164(16) 0.0158(13) 0.0024(11) -0.0056(11) -0.0030(12)
C21A 0.0225(17) 0.0201(19) 0.0171(15) -0.0007(13) -0.0060(13) -0.0018(14)
C22A 0.0269(18) 0.024(2) 0.0147(15) 0.0018(14) -0.0061(13) -0.0042(15)
C23A 0.0314(19) 0.0196(19) 0.0182(16) 0.0036(14) -0.0064(14) -0.0037(15)
C24A 0.0248(18) 0.0187(19) 0.0191(16) 0.0022(13) -0.0070(13) -0.0037(14)
N5A 0.0260(15) 0.0164(16) 0.0158(13) 0.0024(11) -0.0056(11) -0.0030(12)
C25 0.0233(17) 0.0209(19) 0.0176(15) 0.0010(13) -0.0074(13) -0.0045(14)
C26 0.0258(18) 0.0196(19) 0.0172(15) 0.0015(13) -0.0062(13) -0.0041(14)
C27 0.035(2) 0.022(2) 0.0159(16) 0.0018(14) -0.0072(14) -0.0059(15)
C28 0.0299(19) 0.021(2) 0.0152(15) -0.0007(13) -0.0030(13) -0.0019(15)
C29 0.0226(17) 0.0195(19) 0.0169(15) 0.0005(13) -0.0056(13) -0.0045(14)
N6 0.0271(15) 0.0165(16) 0.0181(13) 0.0023(11) -0.0063(11) -0.0029(12)
C30 0.0255(18) 0.0192(19) 0.0179(16) 0.0016(13) -0.0050(13) -0.0024(14)
C31 0.0280(18) 0.0203(19) 0.0188(16) 0.0015(14) -0.0067(14) -0.0026(15)
C32 0.039(2) 0.020(2) 0.0218(17) -0.0003(14) -0.0100(15) -0.0008(16)
C33 0.038(2) 0.025(2) 0.0159(16) -0.0018(14) -0.0064(14) 0.0005(16)
C34 0.0244(18) 0.023(2) 0.0168(15) -0.0004(14) -0.0048(13) 0.0009(14)
N7 0.0313(16) 0.0174(16) 0.0160(13) 0.0004(11) -0.0058(11) 0.0010(12)
C31A 0.0280(18) 0.0203(19) 0.0188(16) 0.0015(14) -0.0067(14) -0.0026(15)
C32A 0.039(2) 0.020(2) 0.0218(17) -0.0003(14) -0.0100(15) -0.0008(16)
C33A 0.038(2) 0.025(2) 0.0159(16) -0.0018(14) -0.0064(14) 0.0005(16)
C34A 0.0244(18) 0.023(2) 0.0168(15) -0.0004(14) -0.0048(13) 0.0009(14)
N7A 0.0313(16) 0.0174(16) 0.0160(13) 0.0004(11) -0.0058(11) 0.0010(12)
C35 0.0237(17) 0.0195(19) 0.0162(15) -0.0008(13) -0.0047(13) -0.0015(14)
C36 0.0228(17) 0.0179(19) 0.0183(16) 0.0024(13) -0.0051(13) -0.0018(14)
C37 0.0303(19) 0.0155(19) 0.0224(17) -0.0005(14) -0.0077(14) -0.0019(15)
C38 0.0307(19) 0.0152(19) 0.0200(16) 0.0040(13) -0.0056(14) -0.0056(14)
C39 0.0239(17) 0.0185(19) 0.0167(15) 0.0015(13) -0.0049(13) -0.0028(14)
N8 0.0262(15) 0.0190(16) 0.0151(13) 0.0019(11) -0.0052(11) -0.0020(12)
C40 0.0268(18) 0.0186(19) 0.0161(15) 0.0036(13) -0.0079(13) -0.0035(14)
C41 0.0311(19) 0.0122(18) 0.0159(15) -0.0007(13) -0.0053(13) -0.0016(14)
C42 0.0286(19) 0.0209(19) 0.0164(15) -0.0014(14) -0.0016(14) -0.0069(15)
C43 0.0258(18) 0.025(2) 0.0174(16) 0.0017(14) -0.0077(14) 0.0002(15)
C44 0.0334(19) 0.0165(19) 0.0164(15) 0.0044(13) -0.0029(14) -0.0045(15)
C45 0.0248(18) 0.023(2) 0.0179(16) 0.0011(14) -0.0015(13) -0.0061(15)
C46 0.0247(18) 0.0199(19) 0.0183(16) -0.0005(14) -0.0047(13) 0.0005(14)
F1 0.0299(11) 0.0369(13) 0.0288(10) 0.0092(9) -0.0086(9) -0.0157(9)
F2 0.0283(11) 0.0437(14) 0.0303(11) 0.0134(9) -0.0135(9) -0.0049(10)
F3 0.0358(12) 0.0303(12) 0.0295(11) 0.0168(9) -0.0103(9) -0.0050(9)
F4 0.0260(11) 0.0351(13) 0.0306(11) 0.0104(9) -0.0040(8) -0.0100(9)
F5 0.0278(11) 0.0367(13) 0.0334(11) 0.0131(9) -0.0103(9) -0.0019(9)
C47 0.0311(19) 0.0169(18) 0.0126(15) 0.0035(13) -0.0078(13) -0.0028(14)
C48 0.0273(18) 0.023(2) 0.0160(15) 0.0015(14) -0.0065(13) -0.0012(15)
C49 0.033(2) 0.0177(19) 0.0185(16) 0.0000(14) -0.0105(14) -0.0062(15)
C50 0.041(2) 0.0151(19) 0.0170(16) -0.0048(13) -0.0110(15) -0.0020(15)
C51 0.0274(19) 0.025(2) 0.0162(16) -0.0012(14) -0.0015(14) 0.0024(15)
C52 0.0279(18) 0.0180(19) 0.0177(16) 0.0024(13) -0.0064(13) -0.0072(14)
F6 0.0244(10) 0.0281(12) 0.0253(10) -0.0063(8) -0.0050(8) -0.0020(9)
F7 0.0340(11) 0.0252(12) 0.0318(11) -0.0039(9) -0.0129(9) -0.0101(9)
F8 0.0453(13) 0.0228(12) 0.0361(11) -0.0125(9) -0.0096(10) -0.0005(10)
F9 0.0298(11) 0.0305(13) 0.0341(11) -0.0112(9) -0.0009(9) 0.0014(9)
F10 0.0286(11) 0.0260(12) 0.0258(10) -0.0029(8) -0.0049(8) -0.0090(9)
C53 0.0247(17) 0.0156(18) 0.0146(15) 0.0054(13) -0.0031(13) -0.0047(14)
C54 0.0256(18) 0.0143(18) 0.0199(16) 0.0045(13) -0.0051(13) -0.0017(14)
C55 0.0320(19) 0.0157(18) 0.0182(16) 0.0026(13) -0.0085(14) -0.0077(15)
C56 0.035(2) 0.0180(19) 0.0183(16) -0.0037(14) -0.0023(14) -0.0033(15)
C57 0.0245(18) 0.023(2) 0.0263(17) -0.0020(15) -0.0061(14) 0.0014(15)
C58 0.0277(18) 0.0213(19) 0.0187(16) 0.0021(14) -0.0098(14) -0.0069(15)
F11 0.0230(10) 0.0251(11) 0.0302(10) -0.0024(8) -0.0096(8) -0.0010(8)
F12 0.0373(11) 0.0249(12) 0.0233(10) -0.0024(8) -0.0127(9) -0.0076(9)
F13 0.0414(12) 0.0293(13) 0.0320(11) -0.0148(9) -0.0051(9) -0.0004(10)
F14 0.0282(11) 0.0299(12) 0.0443(12) -0.0083(10) -0.0108(9) 0.0054(9)
F15 0.0310(11) 0.0288(12) 0.0271(10) -0.0039(9) -0.0142(8) -0.0033(9)
C59 0.0288(18) 0.0139(18) 0.0148(15) -0.0029(13) -0.0041(13) 0.0015(14)
C60 0.0277(19) 0.023(2) 0.0203(16) -0.0016(14) -0.0073(14) -0.0009(15)
C61 0.032(2) 0.021(2) 0.0243(17) 0.0043(15) -0.0015(15) -0.0045(16)
C62 0.044(2) 0.024(2) 0.0153(16) 0.0048(14) -0.0068(15) 0.0030(17)
C63 0.0294(19) 0.0175(19) 0.0210(16) -0.0014(14) -0.0076(14) -0.0020(15)
C64 0.034(2) 0.021(2) 0.0203(16) -0.0014(14) -0.0114(15) 0.0043(16)
F16 0.0306(11) 0.0309(12) 0.0283(10) 0.0050(9) -0.0108(9) -0.0069(9)
F17 0.0419(13) 0.0474(15) 0.0339(12) 0.0185(10) -0.0043(10) -0.0159(11)
F18 0.0577(15) 0.0418(14) 0.0213(10) 0.0165(9) -0.0091(10) -0.0023(11)
F19 0.0419(13) 0.0397(14) 0.0284(11) 0.0037(9) -0.0203(9) 0.0024(10)
F20 0.0306(11) 0.0334(13) 0.0293(10) 0.0071(9) -0.0110(9) -0.0077(9)
C65 0.0284(18) 0.0134(18) 0.0172(15) -0.0032(13) -0.0065(13) -0.0030(14)
C66 0.0271(18) 0.0177(19) 0.0193(16) -0.0011(13) -0.0089(14) 0.0010(14)
C67 0.031(2) 0.032(2) 0.0176(16) 0.0017(15) -0.0023(14) -0.0065(16)
C68 0.042(2) 0.021(2) 0.0165(16) 0.0049(14) -0.0086(15) -0.0031(16)
C69 0.037(2) 0.0188(19) 0.0219(17) -0.0005(14) -0.0153(15) 0.0006(16)
C70 0.0260(18) 0.023(2) 0.0169(16) -0.0035(14) -0.0050(13) -0.0029(15)
F21 0.0268(11) 0.0304(12) 0.0275(10) 0.0041(9) -0.0079(8) 0.0011(9)
F22 0.0340(12) 0.0479(15) 0.0274(11) 0.0099(10) -0.0005(9) -0.0109(10)
F23 0.0591(15) 0.0358(14) 0.0262(11) 0.0158(10) -0.0130(10) -0.0069(11)
F24 0.0414(12) 0.0310(12) 0.0292(11) 0.0017(9) -0.0190(9) 0.0061(10)
F25 0.0266(11) 0.0371(13) 0.0269(10) 0.0017(9) -0.0071(8) -0.0024(9)
C71 0.0295(18) 0.0169(18) 0.0131(15) 0.0047(13) -0.0013(13) -0.0034(14)
C72 0.0242(18) 0.0205(19) 0.0172(15) 0.0036(14) -0.0028(13) -0.0002(14)
C73 0.0299(19) 0.023(2) 0.0198(16) 0.0001(14) -0.0038(14) -0.0077(15)
C74 0.041(2) 0.0157(19) 0.0202(17) -0.0023(14) 0.0014(15) -0.0035(16)
C75 0.0303(19) 0.022(2) 0.0235(17) 0.0001(15) -0.0032(15) 0.0036(16)
C76 0.0294(19) 0.023(2) 0.0185(16) 0.0005(14) -0.0071(14) -0.0049(15)
F26 0.0243(10) 0.0307(12) 0.0275(10) -0.0021(9) -0.0060(8) 0.0004(9)
F27 0.0396(12) 0.0364(13) 0.0360(12) -0.0113(10) -0.0112(10) -0.0094(10)
F28 0.0495(14) 0.0223(12) 0.0348(11) -0.0097(9) -0.0043(10) 0.0003(10)
F29 0.0333(12) 0.0338(13) 0.0487(13) -0.0083(10) -0.0116(10) 0.0117(10)
F30 0.0309(11) 0.0346(13) 0.0354(11) -0.0074(9) -0.0160(9) -0.0003(9)
C77 0.0328(19) 0.0156(18) 0.0118(15) 0.0019(13) -0.0062(13) -0.0016(14)
C78 0.0215(17) 0.0201(19) 0.0214(16) 0.0031(14) -0.0042(13) 0.0003(14)
C79 0.0315(19) 0.0187(19) 0.0197(16) 0.0003(14) -0.0103(14) -0.0042(15)
C80 0.033(2) 0.0193(19) 0.0175(16) -0.0039(14) -0.0053(14) -0.0012(15)
C81 0.0260(18) 0.0187(19) 0.0252(17) -0.0002(14) -0.0055(14) 0.0024(15)
C82 0.0309(19) 0.0175(19) 0.0245(17) 0.0005(14) -0.0143(15) -0.0032(15)
F31 0.0224(10) 0.0310(12) 0.0372(11) -0.0083(9) -0.0035(9) 0.0017(9)
F32 0.0340(12) 0.0319(13) 0.0380(12) -0.0110(9) -0.0160(9) -0.0028(9)
F33 0.0363(12) 0.0331(13) 0.0310(11) -0.0161(9) -0.0053(9) 0.0027(10)
F34 0.0259(11) 0.0348(13) 0.0466(13) -0.0127(10) -0.0064(9) 0.0058(9)
F35 0.0319(11) 0.0350(13) 0.0404(12) -0.0112(10) -0.0184(10) -0.0013(10)
C83 0.0323(19) 0.0139(18) 0.0132(15) -0.0006(13) -0.0037(13) -0.0050(14)
C84 0.0234(17) 0.0205(19) 0.0170(15) -0.0027(13) -0.0019(13) -0.0066(14)
C85 0.0316(19) 0.0168(19) 0.0212(16) 0.0025(14) -0.0117(14) -0.0014(15)
C86 0.037(2) 0.0181(19) 0.0116(15) 0.0034(13) -0.0054(14) -0.0100(15)
C87 0.0277(19) 0.0189(19) 0.0171(16) 0.0000(13) 0.0000(14) -0.0040(15)
C88 0.0301(19) 0.0160(19) 0.0205(16) -0.0020(13) -0.0089(14) -0.0005(14)
F36 0.0260(10) 0.0279(12) 0.0242(10) 0.0041(8) -0.0038(8) -0.0044(9)
F37 0.0329(11) 0.0318(12) 0.0299(11) 0.0101(9) -0.0134(9) 0.0001(9)
F38 0.0452(12) 0.0291(12) 0.0184(9) 0.0101(8) -0.0082(9) -0.0089(10)
F39 0.0318(11) 0.0363(13) 0.0241(10) 0.0056(9) 0.0025(9) -0.0059(9)
F40 0.0272(11) 0.0272(12) 0.0269(10) 0.0049(8) -0.0065(8) 0.0015(9)
N9 0.0244(15) 0.0309(18) 0.0225(14) -0.0006(12) -0.0058(12) -0.0066(13)
C89 0.0216(18) 0.034(2) 0.0258(18) -0.0006(16) -0.0038(14) -0.0039(16)
C90 0.034(2) 0.036(2) 0.0290(19) -0.0024(17) -0.0067(16) -0.0087(18)
C91 0.035(2) 0.037(3) 0.048(2) -0.0028(19) -0.0066(19) -0.0038(19)
C92 0.056(3) 0.036(3) 0.054(3) -0.010(2) -0.008(2) 0.002(2)
C93 0.0253(18) 0.031(2) 0.0263(18) 0.0023(15) -0.0047(15) -0.0077(16)
C94 0.0284(19) 0.032(2) 0.0291(19) 0.0030(16) -0.0082(15) -0.0040(16)
C95 0.031(2) 0.029(2) 0.0267(18) -0.0002(16) -0.0040(15) -0.0053(16)
C96 0.038(2) 0.039(3) 0.034(2) 0.0042(18) -0.0077(17) -0.0057(19)
C97 0.0283(19) 0.032(2) 0.0242(17) 0.0000(15) -0.0090(15) -0.0082(16)
C98 0.0288(19) 0.036(2) 0.0252(18) -0.0005(16) -0.0075(15) -0.0034(17)
C99 0.033(2) 0.037(2) 0.0268(18) -0.0028(16) -0.0057(16) -0.0067(17)
C100 0.040(2) 0.036(2) 0.032(2) -0.0051(17) -0.0085(17) -0.0039(18)
C101 0.031(2) 0.030(2) 0.0232(17) 0.0023(15) -0.0081(15) -0.0068(16)
C102 0.032(2) 0.036(2) 0.0235(18) 0.0009(16) -0.0084(15) -0.0105(17)
C103 0.043(2) 0.034(2) 0.0252(19) 0.0004(16) -0.0034(16) -0.0085(18)
C104 0.054(3) 0.045(3) 0.031(2) 0.0081(19) -0.0027(19) -0.011(2)
N10 0.0256(16) 0.0274(18) 0.0274(15) 0.0028(13) -0.0079(12) -0.0042(13)
C105 0.0288(19) 0.026(2) 0.0283(18) 0.0052(15) -0.0057(15) -0.0084(16)
C106 0.033(2) 0.025(2) 0.034(2) 0.0025(16) -0.0138(16) -0.0019(16)
C107 0.039(2) 0.035(2) 0.033(2) 0.0107(17) -0.0091(17) -0.0011(18)
C108 0.055(3) 0.041(3) 0.034(2) 0.0093(19) -0.0131(19) 0.005(2)
C109 0.0243(18) 0.032(2) 0.0278(18) 0.0048(16) -0.0093(15) -0.0043(16)
C110 0.036(2) 0.034(2) 0.0301(19) 0.0080(17) -0.0090(16) -0.0059(18)
C111 0.043(2) 0.051(3) 0.033(2) 0.0132(19) -0.0130(18) -0.007(2)
C112 0.070(3) 0.050(3) 0.035(2) 0.015(2) -0.016(2) -0.012(2)
C113 0.0209(18) 0.031(2) 0.0327(19) -0.0008(16) -0.0087(15) -0.0030(15)
C114 0.0265(19) 0.034(2) 0.0321(19) 0.0000(16) -0.0106(15) -0.0079(16)
C115 0.0269(19) 0.031(2) 0.0327(19) -0.0017(16) -0.0102(15) -0.0051(16)
C116 0.034(2) 0.038(3) 0.038(2) -0.0026(18) -0.0104(17) -0.0073(18)
C117 0.0289(19) 0.024(2) 0.0309(19) 0.0012(15) -0.0064(15) -0.0064(16)
C118 0.0278(19) 0.029(2) 0.0325(19) 0.0037(16) -0.0052(15) -0.0027(16)
C119 0.041(2) 0.030(2) 0.035(2) 0.0050(17) -0.0064(17) -0.0046(18)
C120 0.051(3) 0.037(3) 0.040(2) -0.0031(19) -0.008(2) 0.007(2)
N11 0.074(3) 0.049(3) 0.075(3) 0.021(2) -0.027(2) -0.007(2)
C121 0.036(2) 0.037(3) 0.040(2) 0.0094(19) -0.0113(18) -0.0095(19)
C122 0.058(3) 0.035(3) 0.043(2) 0.016(2) -0.011(2) -0.003(2)
N12 0.071(3) 0.072(3) 0.040(2) -0.017(2) -0.009(2) 0.007(2)
C123 0.039(2) 0.042(3) 0.033(2) -0.0007(19) -0.0116(18) -0.0049(19)
C124 0.056(3) 0.044(3) 0.028(2) -0.0112(18) -0.0051(18) -0.010(2)

loop_
_atom_type_symbol
_atom_type_description
_atom_type_scat_dispersion_real
_atom_type_scat_dispersion_imag
_atom_type_scat_source
C C 0.0181 0.0091 'International Tables Vol C Tables 4.2.6.8 and 6.1.1.4'
H H 0.0000 0.0000 'International Tables Vol C Tables 4.2.6.8 and 6.1.1.4'
N N 0.0311 0.0180 'International Tables Vol C Tables 4.2.6.8 and 6.1.1.4'
F F 0.0727 0.0534 'International Tables Vol C Tables 4.2.6.8 and 6.1.1.4'

loop_
_geom_angle_atom_site_label_1
_geom_angle_atom_site_label_2
_geom_angle_atom_site_label_3
_geom_angle
_geom_angle_site_symmetry_1
_geom_angle_site_symmetry_3
N1 C1 C40 118.8(3) . .
N1 C1 C2 109.6(3) . .
C40 C1 C2 131.5(3) . .
C3 C2 C1 106.6(3) . .
C3 C2 H148 126.7 . .
C1 C2 H148 126.7 . .
C2 C3 C4 106.6(3) . .
C2 C3 H149 126.7 . .
C4 C3 H149 126.7 . .
N1 C4 C5 118.3(3) . .
N1 C4 C3 109.9(3) . .
C5 C4 C3 131.8(3) . .
C1 N1 C4 107.2(3) . .
N1A C1A C40 118.8(3) . .
N1A C1A C2A 109.6(3) . .
C40 C1A C2A 131.5(3) . .
C3A C2A C1A 106.6(3) . .
C3A C2A H150 126.7 . .
C1A C2A H150 126.7 . .
C2A C3A C4A 106.6(3) . .
C2A C3A H151 126.7 . .
C4A C3A H151 126.7 . .
N1A C4A C5 118.3(3) . .
N1A C4A C3A 109.9(3) . .
C5 C4A C3A 131.8(3) . .
C1A N1A C4A 107.2(3) . .
C1A N1A H164 126.4 . .
C4A N1A H164 126.4 . .
C6 C5 C4 128.1(3) . .
C6 C5 C4A 128.1(3) . .
C6 C5 C41 120.1(3) . .
C4 C5 C41 111.8(3) . .
C4A C5 C41 111.8(3) . .
N2 C6 C5 125.4(3) . .
N2 C6 C7 111.0(3) . .
C5 C6 C7 123.5(3) . .
C8 C7 C6 106.6(3) . .
C8 C7 H7 126.7 . .
C6 C7 H7 126.7 . .
C7 C8 C9 106.1(3) . .
C7 C8 H8 127.0 . .
C9 C8 H8 127.0 . .
N2 C9 C10 125.7(3) . .
N2 C9 C8 111.0(3) . .
C10 C9 C8 123.3(3) . .
C9 N2 C6 105.4(3) . .
C9 C10 C11A 127.4(3) . .
C9 C10 C11 127.4(3) . .
C9 C10 C47 118.1(3) . .
C11A C10 C47 114.6(3) . .
C11 C10 C47 114.6(3) . .
N3 C11 C10 117.9(3) . .
N3 C11 C12 110.1(3) . .
C10 C11 C12 132.0(3) . .
C13 C12 C11 106.6(3) . .
C13 C12 H152 126.7 . .
C11 C12 H152 126.7 . .
C12 C13 C14 106.1(3) . .
C12 C13 H153 127.0 . .
C14 C13 H153 127.0 . .
N3 C14 C15 118.5(3) . .
N3 C14 C13 110.1(3) . .
C15 C14 C13 131.4(3) . .
C11 N3 C14 107.1(3) . .
C11 N3 H165 126.4 . .
C14 N3 H165 126.4 . .
N3A C11A C10 117.9(3) . .
N3A C11A C12A 110.1(3) . .
C10 C11A C12A 132.0(3) . .
C13A C12A C11A 106.6(3) . .
C13A C12A H154 126.7 . .
C11A C12A H154 126.7 . .
C12A C13A C14A 106.1(3) . .
C12A C13A H155 127.0 . .
C14A C13A H155 127.0 . .
N3A C14A C15 118.5(3) . .
N3A C14A C13A 110.1(3) . .
C15 C14A C13A 131.4(3) . .
C11A N3A C14A 107.1(3) . .
C14A C15 C16 127.0(3) . .
C14 C15 C16 127.0(3) . .
C14A C15 C53 113.9(3) . .
C14 C15 C53 113.9(3) . .
C16 C15 C53 119.0(3) . .
N4 C16 C15 125.5(3) . .
N4 C16 C17 111.3(3) . .
C15 C16 C17 123.2(3) . .
C18 C17 C16 106.5(3) . .
C18 C17 H17 126.7 . .
C16 C17 H17 126.7 . .
C17 C18 C19 106.4(3) . .
C17 C18 H18 126.8 . .
C19 C18 H18 126.8 . .
N4 C19 C20 125.4(3) . .
N4 C19 C18 111.0(3) . .
C20 C19 C18 123.6(3) . .
C16 N4 C19 104.8(3) . .
C19 C20 C21A 128.3(3) . .
C19 C20 C21 128.3(3) . .
C19 C20 C59 118.1(3) . .
C21A C20 C59 113.6(3) . .
C21 C20 C59 113.6(3) . .
N5 C21 C20 117.8(3) . .
N5 C21 C22 110.0(3) . .
C20 C21 C22 132.2(3) . .
C23 C22 C21 106.3(3) . .
C23 C22 H156 126.9 . .
C21 C22 H156 126.9 . .
C22 C23 C24 106.8(3) . .
C22 C23 H157 126.6 . .
C24 C23 H157 126.6 . .
N5 C24 C25 118.7(3) . .
N5 C24 C23 109.7(3) . .
C25 C24 C23 131.6(3) . .
C21 N5 C24 107.2(3) . .
N5A C21A C20 117.8(3) . .
N5A C21A C22A 110.0(3) . .
C20 C21A C22A 132.2(3) . .
C23A C22A C21A 106.3(3) . .
C23A C22A H158 126.9 . .
C21A C22A H158 126.9 . .
C22A C23A C24A 106.8(3) . .
C22A C23A H159 126.6 . .
C24A C23A H159 126.6 . .
N5A C24A C25 118.7(3) . .
N5A C24A C23A 109.7(3) . .
C25 C24A C23A 131.6(3) . .
C21A N5A C24A 107.2(3) . .
C21A N5A H166 126.4 . .
C24A N5A H166 126.4 . .
C24A C25 C26 127.9(3) . .
C24 C25 C26 127.9(3) . .
C24A C25 C65 114.0(3) . .
C24 C25 C65 114.0(3) . .
C26 C25 C65 118.0(3) . .
N6 C26 C25 125.3(3) . .
N6 C26 C27 110.8(3) . .
C25 C26 C27 123.9(3) . .
C28 C27 C26 106.5(3) . .
C28 C27 H27 126.7 . .
C26 C27 H27 126.7 . .
C27 C28 C29 106.2(3) . .
C27 C28 H28 126.9 . .
C29 C28 H28 126.9 . .
N6 C29 C30 125.2(3) . .
N6 C29 C28 111.2(3) . .
C30 C29 C28 123.5(3) . .
C29 N6 C26 105.2(3) . .
C29 C30 C31A 127.3(3) . .
C29 C30 C31 127.3(3) . .
C29 C30 C71 118.2(3) . .
C31A C30 C71 114.5(3) . .
C31 C30 C71 114.5(3) . .
N7 C31 C30 118.9(3) . .
N7 C31 C32 110.0(3) . .
C30 C31 C32 131.1(3) . .
C33 C32 C31 106.5(3) . .
C33 C32 H160 126.8 . .
C31 C32 H160 126.8 . .
C32 C33 C34 106.1(3) . .
C32 C33 H161 126.9 . .
C34 C33 H161 126.9 . .
N7 C34 C35 118.5(3) . .
N7 C34 C33 110.0(3) . .
C35 C34 C33 131.5(3) . .
C31 N7 C34 107.4(3) . .
C31 N7 H167 126.3 . .
C34 N7 H167 126.3 . .
N7A C31A C30 118.9(3) . .
N7A C31A C32A 110.0(3) . .
C30 C31A C32A 131.1(3) . .
C33A C32A C31A 106.5(3) . .
C33A C32A H162 126.8 . .
C31A C32A H162 126.8 . .
C32A C33A C34A 106.1(3) . .
C32A C33A H163 126.9 . .
C34A C33A H163 126.9 . .
N7A C34A C35 118.5(3) . .
N7A C34A C33A 110.0(3) . .
C35 C34A C33A 131.5(3) . .
C31A N7A C34A 107.4(3) . .
C36 C35 C34 128.7(3) . .
C36 C35 C34A 128.7(3) . .
C36 C35 C77 118.7(3) . .
C34 C35 C77 112.5(3) . .
C34A C35 C77 112.5(3) . .
N8 C36 C35 124.7(3) . .
N8 C36 C37 111.1(3) . .
C35 C36 C37 124.1(3) . .
C38 C37 C36 106.2(3) . .
C38 C37 H37 126.9 . .
C36 C37 H37 126.9 . .
C37 C38 C39 106.7(3) . .
C37 C38 H38 126.6 . .
C39 C38 H38 126.6 . .
N8 C39 C40 124.4(3) . .
N8 C39 C38 110.9(3) . .
C40 C39 C38 124.7(3) . .
C36 N8 C39 105.0(3) . .
C1A C40 C39 126.2(3) . .
C1 C40 C39 126.2(3) . .
C1A C40 C83 115.3(3) . .
C1 C40 C83 115.3(3) . .
C39 C40 C83 118.5(3) . .
C46 C41 C42 116.4(3) . .
C46 C41 C5 121.9(3) . .
C42 C41 C5 120.3(3) . .
F1 C42 C41 120.0(3) . .
F1 C42 C43 117.5(3) . .
C41 C42 C43 122.3(3) . .
F2 C43 C44 120.3(3) . .
F2 C43 C42 120.1(3) . .
C44 C43 C42 119.5(3) . .
F3 C44 C43 120.1(3) . .
F3 C44 C45 120.1(3) . .
C43 C44 C45 119.8(3) . .
F4 C45 C44 120.6(3) . .
F4 C45 C46 120.3(3) . .
C44 C45 C46 119.1(3) . .
F5 C46 C41 119.7(3) . .
F5 C46 C45 117.5(3) . .
C41 C46 C45 122.8(3) . .
C52 C47 C48 116.3(3) . .
C52 C47 C10 122.3(3) . .
C48 C47 C10 121.3(3) . .
F6 C48 C49 118.1(3) . .
F6 C48 C47 119.3(3) . .
C49 C48 C47 122.7(3) . .
F7 C49 C48 120.8(3) . .
F7 C49 C50 119.9(3) . .
C48 C49 C50 119.3(3) . .
F8 C50 C51 120.0(3) . .
F8 C50 C49 120.3(3) . .
C51 C50 C49 119.7(3) . .
F9 C51 C50 119.7(3) . .
F9 C51 C52 120.8(3) . .
C50 C51 C52 119.5(3) . .
F10 C52 C51 117.9(3) . .
F10 C52 C47 119.5(3) . .
C51 C52 C47 122.5(3) . .
C58 C53 C54 115.8(3) . .
C58 C53 C15 122.3(3) . .
C54 C53 C15 121.4(3) . .
F11 C54 C55 117.3(3) . .
F11 C54 C53 119.8(3) . .
C55 C54 C53 122.9(3) . .
F12 C55 C54 121.1(3) . .
F12 C55 C56 119.6(3) . .
C54 C55 C56 119.3(3) . .
F13 C56 C57 120.0(3) . .
F13 C56 C55 120.3(3) . .
C57 C56 C55 119.7(3) . .
F14 C57 C56 119.6(3) . .
F14 C57 C58 120.8(3) . .
C56 C57 C58 119.6(3) . .
F15 C58 C57 117.3(3) . .
F15 C58 C53 120.1(3) . .
C57 C58 C53 122.5(3) . .
C60 C59 C63 116.9(3) . .
C60 C59 C20 122.1(3) . .
C63 C59 C20 120.9(3) . .
F16 C60 C59 119.5(3) . .
F16 C60 C61 118.3(3) . .
C59 C60 C61 122.2(3) . .
F17 C61 C62 120.3(3) . .
F17 C61 C60 120.4(3) . .
C62 C61 C60 119.3(3) . .
F18 C62 C64 119.9(3) . .
F18 C62 C61 120.0(3) . .
C64 C62 C61 120.1(3) . .
F20 C63 C64 118.3(3) . .
F20 C63 C59 119.8(3) . .
C64 C63 C59 121.9(3) . .
F19 C64 C62 120.0(3) . .
F19 C64 C63 120.3(3) . .
C62 C64 C63 119.7(3) . .
C66 C65 C70 116.3(3) . .
C66 C65 C25 121.7(3) . .
C70 C65 C25 121.7(3) . .
F21 C66 C65 120.1(3) . .
F21 C66 C67 117.5(3) . .
C65 C66 C67 122.3(3) . .
F22 C67 C68 120.0(3) . .
F22 C67 C66 120.5(3) . .
C68 C67 C66 119.5(3) . .
F23 C68 C67 119.8(3) . .
F23 C68 C69 120.2(3) . .
C67 C68 C69 120.0(3) . .
F24 C69 C68 119.7(3) . .
F24 C69 C70 120.7(3) . .
C68 C69 C70 119.6(3) . .
F25 C70 C69 117.6(3) . .
F25 C70 C65 120.1(3) . .
C69 C70 C65 122.3(3) . .
C72 C71 C76 116.2(3) . .
C72 C71 C30 121.7(3) . .
C76 C71 C30 122.0(3) . .
F26 C72 C71 119.3(3) . .
F26 C72 C73 118.0(3) . .
C71 C72 C73 122.8(3) . .
F27 C73 C74 120.1(3) . .
F27 C73 C72 120.9(3) . .
C74 C73 C72 119.0(3) . .
F28 C74 C75 120.3(3) . .
F28 C74 C73 119.8(3) . .
C75 C74 C73 120.0(3) . .
F29 C75 C74 119.9(3) . .
F29 C75 C76 120.3(3) . .
C74 C75 C76 119.8(3) . .
F30 C76 C75 118.1(3) . .
F30 C76 C71 119.7(3) . .
C75 C76 C71 122.3(3) . .
C78 C77 C82 116.5(3) . .
C78 C77 C35 120.8(3) . .
C82 C77 C35 121.5(3) . .
F31 C78 C77 119.9(3) . .
F31 C78 C79 118.1(3) . .
C77 C78 C79 121.9(3) . .
F32 C79 C80 120.3(3) . .
F32 C79 C78 119.6(3) . .
C80 C79 C78 120.1(3) . .
F33 C80 C79 119.8(3) . .
F33 C80 C81 120.5(3) . .
C79 C80 C81 119.8(3) . .
F34 C81 C80 120.3(3) . .
F34 C81 C82 120.6(3) . .
C80 C81 C82 119.0(3) . .
F35 C82 C77 119.9(3) . .
F35 C82 C81 117.3(3) . .
C77 C82 C81 122.7(3) . .
C84 C83 C88 116.0(3) . .
C84 C83 C40 122.6(3) . .
C88 C83 C40 121.4(3) . .
F36 C84 C83 119.2(3) . .
F36 C84 C85 117.7(3) . .
C83 C84 C85 123.1(3) . .
F37 C85 C86 120.2(3) . .
F37 C85 C84 120.8(3) . .
C86 C85 C84 119.0(3) . .
F38 C86 C87 120.4(3) . .
F38 C86 C85 119.8(3) . .
C87 C86 C85 119.8(3) . .
F39 C87 C86 120.2(3) . .
F39 C87 C88 119.9(3) . .
C86 C87 C88 119.9(3) . .
F40 C88 C87 117.5(3) . .
F40 C88 C83 120.2(3) . .
C87 C88 C83 122.3(3) . .
C89 N9 C93 110.5(3) . .
C89 N9 C97 107.9(3) . .
C93 N9 C97 110.9(3) . .
C89 N9 C101 110.5(3) . .
C93 N9 C101 106.0(2) . .
C97 N9 C101 111.0(3) . .
N9 C89 C90 115.4(3) . .
N9 C89 H89 108.4 . .
C90 C89 H89 108.4 . .
N9 C89 H89A 108.4 . .
C90 C89 H89A 108.4 . .
H89 C89 H89A 107.5 . .
C91 C90 C89 111.4(3) . .
C91 C90 H90 109.4 . .
C89 C90 H90 109.4 . .
C91 C90 H90A 109.4 . .
C89 C90 H90A 109.4 . .
H90 C90 H90A 108.0 . .
C90 C91 C92 112.7(3) . .
C90 C91 H91 109.0 . .
C92 C91 H91 109.0 . .
C90 C91 H91A 109.0 . .
C92 C91 H91A 109.0 . .
H91 C91 H91A 107.8 . .
C91 C92 H92 109.5 . .
C91 C92 H92A 109.5 . .
H92 C92 H92A 109.5 . .
C91 C92 H92B 109.5 . .
H92 C92 H92B 109.5 . .
H92A C92 H92B 109.5 . .
N9 C93 C94 115.1(3) . .
N9 C93 H93 108.5 . .
C94 C93 H93 108.5 . .
N9 C93 H93A 108.5 . .
C94 C93 H93A 108.5 . .
H93 C93 H93A 107.5 . .
C93 C94 C95 109.8(3) . .
C93 C94 H94 109.7 . .
C95 C94 H94 109.7 . .
C93 C94 H94A 109.7 . .
C95 C94 H94A 109.7 . .
H94 C94 H94A 108.2 . .
C96 C95 C94 113.1(3) . .
C96 C95 H95 109.0 . .
C94 C95 H95 109.0 . .
C96 C95 H95A 109.0 . .
C94 C95 H95A 109.0 . .
H95 C95 H95A 107.8 . .
C95 C96 H96 109.5 . .
C95 C96 H96A 109.5 . .
H96 C96 H96A 109.5 . .
C95 C96 H96B 109.5 . .
H96 C96 H96B 109.5 . .
H96A C96 H96B 109.5 . .
N9 C97 C98 115.7(3) . .
N9 C97 H97 108.3 . .
C98 C97 H97 108.3 . .
N9 C97 H97A 108.3 . .
C98 C97 H97A 108.3 . .
H97 C97 H97A 107.4 . .
C97 C98 C99 110.7(3) . .
C97 C98 H98 109.5 . .
C99 C98 H98 109.5 . .
C97 C98 H98A 109.5 . .
C99 C98 H98A 109.5 . .
H98 C98 H98A 108.1 . .
C100 C99 C98 112.7(3) . .
C100 C99 H99 109.1 . .
C98 C99 H99 109.1 . .
C100 C99 H99A 109.1 . .
C98 C99 H99A 109.1 . .
H99 C99 H99A 107.8 . .
C99 C100 H100 109.5 . .
C99 C100 H101 109.5 . .
H100 C100 H101 109.5 . .
C99 C100 H102 109.5 . .
H100 C100 H102 109.5 . .
H101 C100 H102 109.5 . .
C102 C101 N9 115.8(3) . .
C102 C101 H103 108.3 . .
N9 C101 H103 108.3 . .
C102 C101 H104 108.3 . .
N9 C101 H104 108.3 . .
H103 C101 H104 107.4 . .
C101 C102 C103 109.6(3) . .
C101 C102 H105 109.7 . .
C103 C102 H105 109.7 . .
C101 C102 H106 109.7 . .
C103 C102 H106 109.7 . .
H105 C102 H106 108.2 . .
C104 C103 C102 113.0(3) . .
C104 C103 H107 109.0 . .
C102 C103 H107 109.0 . .
C104 C103 H108 109.0 . .
C102 C103 H108 109.0 . .
H107 C103 H108 107.8 . .
C103 C104 H109 109.5 . .
C103 C104 H110 109.5 . .
H109 C104 H110 109.5 . .
C103 C104 H111 109.5 . .
H109 C104 H111 109.5 . .
H110 C104 H111 109.5 . .
C117 N10 C109 111.4(3) . .
C117 N10 C113 105.7(3) . .
C109 N10 C113 111.0(3) . .
C117 N10 C105 111.3(3) . .
C109 N10 C105 106.5(3) . .
C113 N10 C105 111.1(3) . .
N10 C105 C106 116.1(3) . .
N10 C105 H112 108.3 . .
C106 C105 H112 108.3 . .
N10 C105 H113 108.3 . .
C106 C105 H113 108.3 . .
H112 C105 H113 107.4 . .
C107 C106 C105 109.4(3) . .
C107 C106 H114 109.8 . .
C105 C106 H114 109.8 . .
C107 C106 H115 109.8 . .
C105 C106 H115 109.8 . .
H114 C106 H115 108.2 . .
C106 C107 C108 112.5(3) . .
C106 C107 H116 109.1 . .
C108 C107 H116 109.1 . .
C106 C107 H117 109.1 . .
C108 C107 H117 109.1 . .
H116 C107 H117 107.8 . .
C107 C108 H118 109.5 . .
C107 C108 H119 109.5 . .
H118 C108 H119 109.5 . .
C107 C108 H120 109.5 . .
H118 C108 H120 109.5 . .
H119 C108 H120 109.5 . .
N10 C109 C110 115.8(3) . .
N10 C109 H121 108.3 . .
C110 C109 H121 108.3 . .
N10 C109 H122 108.3 . .
C110 C109 H122 108.3 . .
H121 C109 H122 107.4 . .
C111 C110 C109 110.6(3) . .
C111 C110 H123 109.5 . .
C109 C110 H123 109.5 . .
C111 C110 H124 109.5 . .
C109 C110 H124 109.5 . .
H123 C110 H124 108.1 . .
C110 C111 C112 112.8(4) . .
C110 C111 H125 109.0 . .
C112 C111 H125 109.0 . .
C110 C111 H126 109.0 . .
C112 C111 H126 109.0 . .
H125 C111 H126 107.8 . .
C111 C112 H127 109.5 . .
C111 C112 H128 109.5 . .
H127 C112 H128 109.5 . .
C111 C112 H129 109.5 . .
H127 C112 H129 109.5 . .
H128 C112 H129 109.5 . .
C114 C113 N10 116.2(3) . .
C114 C113 H130 108.2 . .
N10 C113 H130 108.2 . .
C114 C113 H131 108.2 . .
N10 C113 H131 108.2 . .
H130 C113 H131 107.4 . .
C113 C114 C115 109.9(3) . .
C113 C114 H132 109.7 . .
C115 C114 H132 109.7 . .
C113 C114 H133 109.7 . .
C115 C114 H133 109.7 . .
H132 C114 H133 108.2 . .
C116 C115 C114 112.7(3) . .
C116 C115 H134 109.1 . .
C114 C115 H134 109.1 . .
C116 C115 H135 109.1 . .
C114 C115 H135 109.1 . .
H134 C115 H135 107.8 . .
C115 C116 H136 109.5 . .
C115 C116 H137 109.5 . .
H136 C116 H137 109.5 . .
C115 C116 H138 109.5 . .
H136 C116 H138 109.5 . .
H137 C116 H138 109.5 . .
C118 C117 N10 116.3(3) . .
C118 C117 H139 108.2 . .
N10 C117 H139 108.2 . .
C118 C117 H140 108.2 . .
N10 C117 H140 108.2 . .
H139 C117 H140 107.4 . .
C117 C118 C119 108.8(3) . .
C117 C118 H141 109.9 . .
C119 C118 H141 109.9 . .
C117 C118 H142 109.9 . .
C119 C118 H142 109.9 . .
H141 C118 H142 108.3 . .
C120 C119 C118 113.4(3) . .
C120 C119 H143 108.9 . .
C118 C119 H143 108.9 . .
C120 C119 H144 108.9 . .
C118 C119 H144 108.9 . .
H143 C119 H144 107.7 . .
C119 C120 H145 109.5 . .
C119 C120 H146 109.5 . .
H145 C120 H146 109.5 . .
C119 C120 H147 109.5 . .
H145 C120 H147 109.5 . .
H146 C120 H147 109.5 . .
N11 C121 C122 178.3(5) . .
N12 C123 C124 179.0(5) . .

loop_
_geom_bond_atom_site_label_1
_geom_bond_atom_site_label_2
_geom_bond_distance
_geom_bond_site_symmetry_2
C1 N1 1.354(4) .
C1 C40 1.408(5) .
C1 C2 1.466(5) .
C2 C3 1.345(5) .
C2 H148 0.9500 .
C3 C4 1.459(4) .
C3 H149 0.9500 .
C4 N1 1.355(4) .
C4 C5 1.408(5) .
C1A N1A 1.354(4) .
C1A C40 1.408(5) .
C1A C2A 1.466(5) .
C2A C3A 1.345(5) .
C2A H150 0.9500 .
C3A C4A 1.459(4) .
C3A H151 0.9500 .
C4A N1A 1.355(4) .
C4A C5 1.408(5) .
N1A H164 0.8800 .
C5 C6 1.393(5) .
C5 C41 1.505(4) .
C6 N2 1.364(4) .
C6 C7 1.455(4) .
C7 C8 1.342(5) .
C7 H7 0.9500 .
C8 C9 1.466(4) .
C8 H8 0.9500 .
C9 N2 1.355(4) .
C9 C10 1.409(5) .
C10 C11A 1.410(4) .
C10 C11 1.410(4) .
C10 C47 1.495(5) .
C11 N3 1.347(4) .
C11 C12 1.457(5) .
C12 C13 1.353(4) .
C12 H152 0.9500 .
C13 C14 1.458(5) .
C13 H153 0.9500 .
C14 N3 1.354(4) .
C14 C15 1.411(4) .
N3 H165 0.8800 .
C11A N3A 1.347(4) .
C11A C12A 1.457(5) .
C12A C13A 1.353(4) .
C12A H154 0.9500 .
C13A C14A 1.458(5) .
C13A H155 0.9500 .
C14A N3A 1.354(4) .
C14A C15 1.411(4) .
C15 C16 1.412(4) .
C15 C53 1.485(5) .
C16 N4 1.359(4) .
C16 C17 1.457(5) .
C17 C18 1.339(4) .
C17 H17 0.9500 .
C18 C19 1.457(5) .
C18 H18 0.9500 .
C19 N4 1.372(4) .
C19 C20 1.398(4) .
C20 C21A 1.410(5) .
C20 C21 1.410(5) .
C20 C59 1.503(4) .
C21 N5 1.352(4) .
C21 C22 1.463(5) .
C22 C23 1.345(5) .
C22 H156 0.9500 .
C23 C24 1.460(4) .
C23 H157 0.9500 .
C24 N5 1.353(4) .
C24 C25 1.404(5) .
C21A N5A 1.352(4) .
C21A C22A 1.463(5) .
C22A C23A 1.345(5) .
C22A H158 0.9500 .
C23A C24A 1.460(4) .
C23A H159 0.9500 .
C24A N5A 1.353(4) .
C24A C25 1.404(5) .
N5A H166 0.8800 .
C25 C26 1.405(5) .
C25 C65 1.501(4) .
C26 N6 1.365(4) .
C26 C27 1.455(5) .
C27 C28 1.340(5) .
C27 H27 0.9500 .
C28 C29 1.458(4) .
C28 H28 0.9500 .
C29 N6 1.355(4) .
C29 C30 1.404(4) .
C30 C31A 1.409(4) .
C30 C31 1.409(4) .
C30 C71 1.502(5) .
C31 N7 1.344(4) .
C31 C32 1.462(5) .
C32 C33 1.355(5) .
C32 H160 0.9500 .
C33 C34 1.460(5) .
C33 H161 0.9500 .
C34 N7 1.354(4) .
C34 C35 1.408(5) .
N7 H167 0.8800 .
C31A N7A 1.344(4) .
C31A C32A 1.462(5) .
C32A C33A 1.355(5) .
C32A H162 0.9500 .
C33A C34A 1.460(5) .
C33A H163 0.9500 .
C34A N7A 1.354(4) .
C34A C35 1.408(5) .
C35 C36 1.398(4) .
C35 C77 1.502(5) .
C36 N8 1.360(4) .
C36 C37 1.459(5) .
C37 C38 1.335(5) .
C37 H37 0.9500 .
C38 C39 1.455(5) .
C38 H38 0.9500 .
C39 N8 1.363(4) .
C39 C40 1.408(4) .
C40 C83 1.502(4) .
C41 C46 1.372(5) .
C41 C42 1.376(5) .
C42 F1 1.353(4) .
C42 C43 1.383(5) .
C43 F2 1.345(4) .
C43 C44 1.366(5) .
C44 F3 1.340(4) .
C44 C45 1.377(5) .
C45 F4 1.339(4) .
C45 C46 1.380(5) .
C46 F5 1.345(4) .
C47 C52 1.384(5) .
C47 C48 1.384(5) .
C48 F6 1.348(4) .
C48 C49 1.381(5) .
C49 F7 1.333(4) .
C49 C50 1.381(5) .
C50 F8 1.332(4) .
C50 C51 1.381(5) .
C51 F9 1.337(4) .
C51 C52 1.382(5) .
C52 F10 1.346(4) .
C53 C58 1.384(5) .
C53 C54 1.388(5) .
C54 F11 1.344(4) .
C54 C55 1.371(5) .
C55 F12 1.339(4) .
C55 C56 1.381(5) .
C56 F13 1.338(4) .
C56 C57 1.370(5) .
C57 F14 1.347(4) .
C57 C58 1.380(5) .
C58 F15 1.348(4) .
C59 C60 1.376(5) .
C59 C63 1.386(5) .
C60 F16 1.346(4) .
C60 C61 1.387(5) .
C61 F17 1.337(4) .
C61 C62 1.375(5) .
C62 F18 1.338(4) .
C62 C64 1.368(5) .
C63 F20 1.338(4) .
C63 C64 1.384(5) .
C64 F19 1.341(4) .
C65 C66 1.384(5) .
C65 C70 1.389(5) .
C66 F21 1.348(4) .
C66 C67 1.385(5) .
C67 F22 1.344(4) .
C67 C68 1.370(5) .
C68 F23 1.339(4) .
C68 C69 1.375(5) .
C69 F24 1.339(4) .
C69 C70 1.380(5) .
C70 F25 1.338(4) .
C71 C72 1.382(5) .
C71 C76 1.389(5) .
C72 F26 1.346(4) .
C72 C73 1.386(5) .
C73 F27 1.334(4) .
C73 C74 1.380(5) .
C74 F28 1.336(4) .
C74 C75 1.370(5) .
C75 F29 1.339(4) .
C75 C76 1.381(5) .
C76 F30 1.338(4) .
C77 C78 1.376(5) .
C77 C82 1.379(5) .
C78 F31 1.350(4) .
C78 C79 1.383(5) .
C79 F32 1.344(4) .
C79 C80 1.368(5) .
C80 F33 1.339(4) .
C80 C81 1.373(5) .
C81 F34 1.340(4) .
C81 C82 1.384(5) .
C82 F35 1.347(4) .
C83 C84 1.378(5) .
C83 C88 1.389(5) .
C84 F36 1.351(4) .
C84 C85 1.386(4) .
C85 F37 1.331(4) .
C85 C86 1.381(5) .
C86 F38 1.337(3) .
C86 C87 1.371(5) .
C87 F39 1.339(4) .
C87 C88 1.383(4) .
C88 F40 1.341(4) .
N9 C89 1.516(4) .
N9 C93 1.517(4) .
N9 C97 1.518(4) .
N9 C101 1.521(4) .
C89 C90 1.518(5) .
C89 H89 0.9900 .
C89 H89A 0.9900 .
C90 C91 1.510(5) .
C90 H90 0.9900 .
C90 H90A 0.9900 .
C91 C92 1.513(6) .
C91 H91 0.9900 .
C91 H91A 0.9900 .
C92 H92 0.9800 .
C92 H92A 0.9800 .
C92 H92B 0.9800 .
C93 C94 1.522(5) .
C93 H93 0.9900 .
C93 H93A 0.9900 .
C94 C95 1.526(5) .
C94 H94 0.9900 .
C94 H94A 0.9900 .
C95 C96 1.506(5) .
C95 H95 0.9900 .
C95 H95A 0.9900 .
C96 H96 0.9800 .
C96 H96A 0.9800 .
C96 H96B 0.9800 .
C97 C98 1.519(5) .
C97 H97 0.9900 .
C97 H97A 0.9900 .
C98 C99 1.525(5) .
C98 H98 0.9900 .
C98 H98A 0.9900 .
C99 C100 1.511(5) .
C99 H99 0.9900 .
C99 H99A 0.9900 .
C100 H100 0.9800 .
C100 H101 0.9800 .
C100 H102 0.9800 .
C101 C102 1.515(5) .
C101 H103 0.9900 .
C101 H104 0.9900 .
C102 C103 1.532(5) .
C102 H105 0.9900 .
C102 H106 0.9900 .
C103 C104 1.519(5) .
C103 H107 0.9900 .
C103 H108 0.9900 .
C104 H109 0.9800 .
C104 H110 0.9800 .
C104 H111 0.9800 .
N10 C117 1.510(5) .
N10 C109 1.515(4) .
N10 C113 1.521(4) .
N10 C105 1.522(4) .
C105 C106 1.524(5) .
C105 H112 0.9900 .
C105 H113 0.9900 .
C106 C107 1.513(5) .
C106 H114 0.9900 .
C106 H115 0.9900 .
C107 C108 1.518(5) .
C107 H116 0.9900 .
C107 H117 0.9900 .
C108 H118 0.9800 .
C108 H119 0.9800 .
C108 H120 0.9800 .
C109 C110 1.519(5) .
C109 H121 0.9900 .
C109 H122 0.9900 .
C110 C111 1.512(5) .
C110 H123 0.9900 .
C110 H124 0.9900 .
C111 C112 1.522(5) .
C111 H125 0.9900 .
C111 H126 0.9900 .
C112 H127 0.9800 .
C112 H128 0.9800 .
C112 H129 0.9800 .
C113 C114 1.519(5) .
C113 H130 0.9900 .
C113 H131 0.9900 .
C114 C115 1.525(5) .
C114 H132 0.9900 .
C114 H133 0.9900 .
C115 C116 1.514(5) .
C115 H134 0.9900 .
C115 H135 0.9900 .
C116 H136 0.9800 .
C116 H137 0.9800 .
C116 H138 0.9800 .
C117 C118 1.508(5) .
C117 H139 0.9900 .
C117 H140 0.9900 .
C118 C119 1.534(5) .
C118 H141 0.9900 .
C118 H142 0.9900 .
C119 C120 1.515(5) .
C119 H143 0.9900 .
C119 H144 0.9900 .
C120 H145 0.9800 .
C120 H146 0.9800 .
C120 H147 0.9800 .
N11 C121 1.139(5) .
C121 C122 1.442(6) .
N12 C123 1.135(5) .
C123 C124 1.450(6) .

loop_
_geom_torsion_atom_site_label_1
_geom_torsion_atom_site_label_2
_geom_torsion_atom_site_label_3
_geom_torsion_atom_site_label_4
_geom_torsion
_geom_torsion_site_symmetry_1
_geom_torsion_site_symmetry_2
_geom_torsion_site_symmetry_3
_geom_torsion_site_symmetry_4
N1 C1 C2 C3 0.4(4) . . . .
C40 C1 C2 C3 -179.2(4) . . . .
C1 C2 C3 C4 -0.2(4) . . . .
C2 C3 C4 N1 0.0(4) . . . .
C2 C3 C4 C5 -179.8(4) . . . .
C40 C1 N1 C4 179.2(3) . . . .
C2 C1 N1 C4 -0.4(4) . . . .
C5 C4 N1 C1 -179.9(3) . . . .
C3 C4 N1 C1 0.3(4) . . . .
N1A C1A C2A C3A 0.4(4) . . . .
C40 C1A C2A C3A -179.2(4) . . . .
C1A C2A C3A C4A -0.2(4) . . . .
C2A C3A C4A N1A 0.0(4) . . . .
C2A C3A C4A C5 -179.8(4) . . . .
C40 C1A N1A C4A 179.2(3) . . . .
C2A C1A N1A C4A -0.4(4) . . . .
C5 C4A N1A C1A -179.9(3) . . . .
C3A C4A N1A C1A 0.3(4) . . . .
N1 C4 C5 C6 -174.4(3) . . . .
C3 C4 C5 C6 5.4(6) . . . .
N1 C4 C5 C41 2.9(4) . . . .
C3 C4 C5 C41 -177.3(3) . . . .
N1A C4A C5 C6 -174.4(3) . . . .
C3A C4A C5 C6 5.4(6) . . . .
N1A C4A C5 C41 2.9(4) . . . .
C3A C4A C5 C41 -177.3(3) . . . .
C4 C5 C6 N2 -1.1(6) . . . .
C4A C5 C6 N2 -1.1(6) . . . .
C41 C5 C6 N2 -178.1(3) . . . .
C4 C5 C6 C7 174.7(3) . . . .
C4A C5 C6 C7 174.7(3) . . . .
C41 C5 C6 C7 -2.3(5) . . . .
N2 C6 C7 C8 1.2(4) . . . .
C5 C6 C7 C8 -175.2(3) . . . .
C6 C7 C8 C9 -0.5(4) . . . .
C7 C8 C9 N2 -0.3(4) . . . .
C7 C8 C9 C10 179.6(3) . . . .
C10 C9 N2 C6 -178.9(3) . . . .
C8 C9 N2 C6 1.0(4) . . . .
C5 C6 N2 C9 175.0(3) . . . .
C7 C6 N2 C9 -1.3(4) . . . .
N2 C9 C10 C11A 1.6(5) . . . .
C8 C9 C10 C11A -178.4(3) . . . .
N2 C9 C10 C11 1.6(5) . . . .
C8 C9 C10 C11 -178.4(3) . . . .
N2 C9 C10 C47 -177.0(3) . . . .
C8 C9 C10 C47 3.0(5) . . . .
C9 C10 C11 N3 -165.5(3) . . . .
C47 C10 C11 N3 13.1(4) . . . .
C9 C10 C11 C12 14.5(6) . . . .
C47 C10 C11 C12 -166.9(3) . . . .
N3 C11 C12 C13 1.0(4) . . . .
C10 C11 C12 C13 -179.0(3) . . . .
C11 C12 C13 C14 0.9(4) . . . .
C12 C13 C14 N3 -2.6(4) . . . .
C12 C13 C14 C15 178.1(3) . . . .
C10 C11 N3 C14 177.4(3) . . . .
C12 C11 N3 C14 -2.6(4) . . . .
C15 C14 N3 C11 -177.3(3) . . . .
C13 C14 N3 C11 3.2(4) . . . .
C9 C10 C11A N3A -165.5(3) . . . .
C47 C10 C11A N3A 13.1(4) . . . .
C9 C10 C11A C12A 14.5(6) . . . .
C47 C10 C11A C12A -166.9(3) . . . .
N3A C11A C12A C13A 1.0(4) . . . .
C10 C11A C12A C13A -179.0(3) . . . .
C11A C12A C13A C14A 0.9(4) . . . .
C12A C13A C14A N3A -2.6(4) . . . .
C12A C13A C14A C15 178.1(3) . . . .
C10 C11A N3A C14A 177.4(3) . . . .
C12A C11A N3A C14A -2.6(4) . . . .
C15 C14A N3A C11A -177.3(3) . . . .
C13A C14A N3A C11A 3.2(4) . . . .
N3A C14A C15 C16 167.6(3) . . . .
C13A C14A C15 C16 -13.2(6) . . . .
N3A C14A C15 C53 -7.9(4) . . . .
C13A C14A C15 C53 171.4(3) . . . .
N3 C14 C15 C16 167.6(3) . . . .
C13 C14 C15 C16 -13.2(6) . . . .
N3 C14 C15 C53 -7.9(4) . . . .
C13 C14 C15 C53 171.4(3) . . . .
C14A C15 C16 N4 -6.8(5) . . . .
C14 C15 C16 N4 -6.8(5) . . . .
C53 C15 C16 N4 168.4(3) . . . .
C14A C15 C16 C17 173.6(3) . . . .
C14 C15 C16 C17 173.6(3) . . . .
C53 C15 C16 C17 -11.2(5) . . . .
N4 C16 C17 C18 0.0(4) . . . .
C15 C16 C17 C18 179.7(3) . . . .
C16 C17 C18 C19 -0.3(4) . . . .
C17 C18 C19 N4 0.4(4) . . . .
C17 C18 C19 C20 179.7(3) . . . .
C15 C16 N4 C19 -179.4(3) . . . .
C17 C16 N4 C19 0.2(4) . . . .
C20 C19 N4 C16 -179.6(3) . . . .
C18 C19 N4 C16 -0.4(4) . . . .
N4 C19 C20 C21A -1.5(6) . . . .
C18 C19 C20 C21A 179.3(3) . . . .
N4 C19 C20 C21 -1.5(6) . . . .
C18 C19 C20 C21 179.3(3) . . . .
N4 C19 C20 C59 176.4(3) . . . .
C18 C19 C20 C59 -2.8(5) . . . .
C19 C20 C21 N5 165.9(3) . . . .
C59 C20 C21 N5 -12.1(4) . . . .
C19 C20 C21 C22 -13.5(6) . . . .
C59 C20 C21 C22 168.5(3) . . . .
N5 C21 C22 C23 -0.8(4) . . . .
C20 C21 C22 C23 178.6(3) . . . .
C21 C22 C23 C24 -0.7(4) . . . .
C22 C23 C24 N5 2.1(4) . . . .
C22 C23 C24 C25 -177.0(3) . . . .
C20 C21 N5 C24 -177.4(3) . . . .
C22 C21 N5 C24 2.1(4) . . . .
C25 C24 N5 C21 176.6(3) . . . .
C23 C24 N5 C21 -2.6(4) . . . .
C19 C20 C21A N5A 165.9(3) . . . .
C59 C20 C21A N5A -12.1(4) . . . .
C19 C20 C21A C22A -13.5(6) . . . .
C59 C20 C21A C22A 168.5(3) . . . .
N5A C21A C22A C23A -0.8(4) . . . .
C20 C21A C22A C23A 178.6(3) . . . .
C21A C22A C23A C24A -0.7(4) . . . .
C22A C23A C24A N5A 2.1(4) . . . .
C22A C23A C24A C25 -177.0(3) . . . .
C20 C21A N5A C24A -177.4(3) . . . .
C22A C21A N5A C24A 2.1(4) . . . .
C25 C24A N5A C21A 176.6(3) . . . .
C23A C24A N5A C21A -2.6(4) . . . .
N5A C24A C25 C26 -168.2(3) . . . .
C23A C24A C25 C26 10.8(6) . . . .
N5A C24A C25 C65 6.9(4) . . . .
C23A C24A C25 C65 -174.1(3) . . . .
N5 C24 C25 C26 -168.2(3) . . . .
C23 C24 C25 C26 10.8(6) . . . .
N5 C24 C25 C65 6.9(4) . . . .
C23 C24 C25 C65 -174.1(3) . . . .
C24A C25 C26 N6 5.2(6) . . . .
C24 C25 C26 N6 5.2(6) . . . .
C65 C25 C26 N6 -169.8(3) . . . .
C24A C25 C26 C27 -175.7(3) . . . .
C24 C25 C26 C27 -175.7(3) . . . .
C65 C25 C26 C27 9.4(5) . . . .
N6 C26 C27 C28 0.6(4) . . . .
C25 C26 C27 C28 -178.7(3) . . . .
C26 C27 C28 C29 -0.6(4) . . . .
C27 C28 C29 N6 0.5(4) . . . .
C27 C28 C29 C30 -179.6(3) . . . .
C30 C29 N6 C26 179.9(3) . . . .
C28 C29 N6 C26 -0.2(4) . . . .
C25 C26 N6 C29 179.0(3) . . . .
C27 C26 N6 C29 -0.2(4) . . . .
N6 C29 C30 C31A -0.3(6) . . . .
C28 C29 C30 C31A 179.7(3) . . . .
N6 C29 C30 C31 -0.3(6) . . . .
C28 C29 C30 C31 179.7(3) . . . .
N6 C29 C30 C71 -178.4(3) . . . .
C28 C29 C30 C71 1.7(5) . . . .
C29 C30 C31 N7 -176.2(3) . . . .
C71 C30 C31 N7 1.9(5) . . . .
C29 C30 C31 C32 2.9(6) . . . .
C71 C30 C31 C32 -179.0(3) . . . .
N7 C31 C32 C33 -0.1(4) . . . .
C30 C31 C32 C33 -179.3(4) . . . .
C31 C32 C33 C34 0.4(4) . . . .
C32 C33 C34 N7 -0.5(4) . . . .
C32 C33 C34 C35 178.5(4) . . . .
C30 C31 N7 C34 179.1(3) . . . .
C32 C31 N7 C34 -0.2(4) . . . .
C35 C34 N7 C31 -178.7(3) . . . .
C33 C34 N7 C31 0.5(4) . . . .
C29 C30 C31A N7A -176.2(3) . . . .
C71 C30 C31A N7A 1.9(5) . . . .
C29 C30 C31A C32A 2.9(6) . . . .
C71 C30 C31A C32A -179.0(3) . . . .
N7A C31A C32A C33A -0.1(4) . . . .
C30 C31A C32A C33A -179.3(4) . . . .
C31A C32A C33A C34A 0.4(4) . . . .
C32A C33A C34A N7A -0.5(4) . . . .
C32A C33A C34A C35 178.5(4) . . . .
C30 C31A N7A C34A 179.1(3) . . . .
C32A C31A N7A C34A -0.2(4) . . . .
C35 C34A N7A C31A -178.7(3) . . . .
C33A C34A N7A C31A 0.5(4) . . . .
N7 C34 C35 C36 176.3(3) . . . .
C33 C34 C35 C36 -2.7(6) . . . .
N7 C34 C35 C77 -1.5(4) . . . .
C33 C34 C35 C77 179.6(3) . . . .
N7A C34A C35 C36 176.3(3) . . . .
C33A C34A C35 C36 -2.7(6) . . . .
N7A C34A C35 C77 -1.5(4) . . . .
C33A C34A C35 C77 179.6(3) . . . .
C34 C35 C36 N8 2.1(6) . . . .
C34A C35 C36 N8 2.1(6) . . . .
C77 C35 C36 N8 179.7(3) . . . .
C34 C35 C36 C37 -174.0(3) . . . .
C34A C35 C36 C37 -174.0(3) . . . .
C77 C35 C36 C37 3.6(5) . . . .
N8 C36 C37 C38 -0.3(4) . . . .
C35 C36 C37 C38 176.2(3) . . . .
C36 C37 C38 C39 0.3(4) . . . .
C37 C38 C39 N8 -0.1(4) . . . .
C37 C38 C39 C40 -178.8(3) . . . .
C35 C36 N8 C39 -176.3(3) . . . .
C37 C36 N8 C39 0.2(4) . . . .
C40 C39 N8 C36 178.6(3) . . . .
C38 C39 N8 C36 -0.1(4) . . . .
N1A C1A C40 C39 177.0(3) . . . .
C2A C1A C40 C39 -3.4(6) . . . .
N1A C1A C40 C83 -3.3(5) . . . .
C2A C1A C40 C83 176.3(3) . . . .
N1 C1 C40 C39 177.0(3) . . . .
C2 C1 C40 C39 -3.4(6) . . . .
N1 C1 C40 C83 -3.3(5) . . . .
C2 C1 C40 C83 176.3(3) . . . .
N8 C39 C40 C1A 1.2(5) . . . .
C38 C39 C40 C1A 179.7(3) . . . .
N8 C39 C40 C1 1.2(5) . . . .
C38 C39 C40 C1 179.7(3) . . . .
N8 C39 C40 C83 -178.5(3) . . . .
C38 C39 C40 C83 0.0(5) . . . .
C6 C5 C41 C46 -97.9(4) . . . .
C4 C5 C41 C46 84.6(4) . . . .
C4A C5 C41 C46 84.6(4) . . . .
C6 C5 C41 C42 96.0(4) . . . .
C4 C5 C41 C42 -81.5(4) . . . .
C4A C5 C41 C42 -81.5(4) . . . .
C46 C41 C42 F1 -177.1(3) . . . .
C5 C41 C42 F1 -10.2(5) . . . .
C46 C41 C42 C43 -2.4(5) . . . .
C5 C41 C42 C43 164.5(3) . . . .
F1 C42 C43 F2 -0.9(5) . . . .
C41 C42 C43 F2 -175.7(3) . . . .
F1 C42 C43 C44 176.4(3) . . . .
C41 C42 C43 C44 1.5(5) . . . .
F2 C43 C44 F3 -1.6(5) . . . .
C42 C43 C44 F3 -178.8(3) . . . .
F2 C43 C44 C45 177.6(3) . . . .
C42 C43 C44 C45 0.4(5) . . . .
F3 C44 C45 F4 0.3(5) . . . .
C43 C44 C45 F4 -179.0(3) . . . .
F3 C44 C45 C46 178.0(3) . . . .
C43 C44 C45 C46 -1.3(5) . . . .
C42 C41 C46 F5 178.3(3) . . . .
C5 C41 C46 F5 11.6(5) . . . .
C42 C41 C46 C45 1.5(5) . . . .
C5 C41 C46 C45 -165.2(3) . . . .
F4 C45 C46 F5 1.1(5) . . . .
C44 C45 C46 F5 -176.6(3) . . . .
F4 C45 C46 C41 178.0(3) . . . .
C44 C45 C46 C41 0.3(5) . . . .
C9 C10 C47 C52 73.3(4) . . . .
C11A C10 C47 C52 -105.5(4) . . . .
C11 C10 C47 C52 -105.5(4) . . . .
C9 C10 C47 C48 -110.6(3) . . . .
C11A C10 C47 C48 70.6(4) . . . .
C11 C10 C47 C48 70.6(4) . . . .
C52 C47 C48 F6 178.1(3) . . . .
C10 C47 C48 F6 1.7(4) . . . .
C52 C47 C48 C49 -1.8(4) . . . .
C10 C47 C48 C49 -178.2(3) . . . .
F6 C48 C49 F7 1.7(4) . . . .
C47 C48 C49 F7 -178.4(3) . . . .
F6 C48 C49 C50 -178.6(3) . . . .
C47 C48 C49 C50 1.3(5) . . . .
F7 C49 C50 F8 -1.2(5) . . . .
C48 C49 C50 F8 179.1(3) . . . .
F7 C49 C50 C51 179.6(3) . . . .
C48 C49 C50 C51 -0.1(5) . . . .
F8 C50 C51 F9 -0.5(5) . . . .
C49 C50 C51 F9 178.7(3) . . . .
F8 C50 C51 C52 -179.7(3) . . . .
C49 C50 C51 C52 -0.5(5) . . . .
F9 C51 C52 F10 -1.3(4) . . . .
C50 C51 C52 F10 177.9(3) . . . .
F9 C51 C52 C47 -179.2(3) . . . .
C50 C51 C52 C47 0.0(5) . . . .
C48 C47 C52 F10 -176.7(3) . . . .
C10 C47 C52 F10 -0.4(4) . . . .
C48 C47 C52 C51 1.2(4) . . . .
C10 C47 C52 C51 177.5(3) . . . .
C14A C15 C53 C58 113.2(3) . . . .
C14 C15 C53 C58 113.2(3) . . . .
C16 C15 C53 C58 -62.6(4) . . . .
C14A C15 C53 C54 -57.9(4) . . . .
C14 C15 C53 C54 -57.9(4) . . . .
C16 C15 C53 C54 126.2(3) . . . .
C58 C53 C54 F11 178.1(3) . . . .
C15 C53 C54 F11 -10.2(5) . . . .
C58 C53 C54 C55 -3.6(5) . . . .
C15 C53 C54 C55 168.1(3) . . . .
F11 C54 C55 F12 0.6(5) . . . .
C53 C54 C55 F12 -177.7(3) . . . .
F11 C54 C55 C56 -179.6(3) . . . .
C53 C54 C55 C56 2.1(5) . . . .
F12 C55 C56 F13 0.1(5) . . . .
C54 C55 C56 F13 -179.7(3) . . . .
F12 C55 C56 C57 -179.4(3) . . . .
C54 C55 C56 C57 0.8(5) . . . .
F13 C56 C57 F14 -0.3(5) . . . .
C55 C56 C57 F14 179.2(3) . . . .
F13 C56 C57 C58 178.6(3) . . . .
C55 C56 C57 C58 -1.9(5) . . . .
F14 C57 C58 F15 2.9(5) . . . .
C56 C57 C58 F15 -176.0(3) . . . .
F14 C57 C58 C53 179.1(3) . . . .
C56 C57 C58 C53 0.3(5) . . . .
C54 C53 C58 F15 178.6(3) . . . .
C15 C53 C58 F15 7.0(5) . . . .
C54 C53 C58 C57 2.4(5) . . . .
C15 C53 C58 C57 -169.2(3) . . . .
C19 C20 C59 C60 -76.3(4) . . . .
C21A C20 C59 C60 101.9(4) . . . .
C21 C20 C59 C60 101.9(4) . . . .
C19 C20 C59 C63 108.9(4) . . . .
C21A C20 C59 C63 -72.9(4) . . . .
C21 C20 C59 C63 -72.9(4) . . . .
C63 C59 C60 F16 177.8(3) . . . .
C20 C59 C60 F16 2.8(5) . . . .
C63 C59 C60 C61 -0.3(5) . . . .
C20 C59 C60 C61 -175.3(3) . . . .
F16 C60 C61 F17 2.7(5) . . . .
C59 C60 C61 F17 -179.1(3) . . . .
F16 C60 C61 C62 -177.1(3) . . . .
C59 C60 C61 C62 1.1(5) . . . .
F17 C61 C62 F18 0.4(5) . . . .
C60 C61 C62 F18 -179.8(3) . . . .
F17 C61 C62 C64 178.8(3) . . . .
C60 C61 C62 C64 -1.4(5) . . . .
C60 C59 C63 F20 -179.0(3) . . . .
C20 C59 C63 F20 -3.9(5) . . . .
C60 C59 C63 C64 -0.2(5) . . . .
C20 C59 C63 C64 174.9(3) . . . .
F18 C62 C64 F19 0.1(5) . . . .
C61 C62 C64 F19 -178.4(3) . . . .
F18 C62 C64 C63 179.4(3) . . . .
C61 C62 C64 C63 0.9(5) . . . .
F20 C63 C64 F19 -2.0(5) . . . .
C59 C63 C64 F19 179.2(3) . . . .
F20 C63 C64 C62 178.7(3) . . . .
C59 C63 C64 C62 -0.2(5) . . . .
C24A C25 C65 C66 -112.8(4) . . . .
C24 C25 C65 C66 -112.8(4) . . . .
C26 C25 C65 C66 62.9(4) . . . .
C24A C25 C65 C70 60.3(4) . . . .
C24 C25 C65 C70 60.3(4) . . . .
C26 C25 C65 C70 -124.1(3) . . . .
C70 C65 C66 F21 -178.8(3) . . . .
C25 C65 C66 F21 -5.3(5) . . . .
C70 C65 C66 C67 -1.6(5) . . . .
C25 C65 C66 C67 171.8(3) . . . .
F21 C66 C67 F22 -2.0(5) . . . .
C65 C66 C67 F22 -179.2(3) . . . .
F21 C66 C67 C68 177.1(3) . . . .
C65 C66 C67 C68 0.0(5) . . . .
F22 C67 C68 F23 0.4(5) . . . .
C66 C67 C68 F23 -178.8(3) . . . .
F22 C67 C68 C69 -179.7(3) . . . .
C66 C67 C68 C69 1.2(5) . . . .
F23 C68 C69 F24 0.0(5) . . . .
C67 C68 C69 F24 180.0(3) . . . .
F23 C68 C69 C70 179.4(3) . . . .
C67 C68 C69 C70 -0.6(5) . . . .
F24 C69 C70 F25 -1.2(5) . . . .
C68 C69 C70 F25 179.5(3) . . . .
F24 C69 C70 C65 178.2(3) . . . .
C68 C69 C70 C65 -1.2(5) . . . .
C66 C65 C70 F25 -178.4(3) . . . .
C25 C65 C70 F25 8.2(5) . . . .
C66 C65 C70 C69 2.3(5) . . . .
C25 C65 C70 C69 -171.2(3) . . . .
C29 C30 C71 C72 70.4(4) . . . .
C31A C30 C71 C72 -107.9(4) . . . .
C31 C30 C71 C72 -107.9(4) . . . .
C29 C30 C71 C76 -113.1(4) . . . .
C31A C30 C71 C76 68.6(4) . . . .
C31 C30 C71 C76 68.6(4) . . . .
C76 C71 C72 F26 -178.7(3) . . . .
C30 C71 C72 F26 -1.9(4) . . . .
C76 C71 C72 C73 0.2(5) . . . .
C30 C71 C72 C73 176.9(3) . . . .
F26 C72 C73 F27 -3.5(5) . . . .
C71 C72 C73 F27 177.7(3) . . . .
F26 C72 C73 C74 177.5(3) . . . .
C71 C72 C73 C74 -1.4(5) . . . .
F27 C73 C74 F28 0.8(5) . . . .
C72 C73 C74 F28 179.8(3) . . . .
F27 C73 C74 C75 -177.9(3) . . . .
C72 C73 C74 C75 1.1(5) . . . .
F28 C74 C75 F29 1.4(5) . . . .
C73 C74 C75 F29 -179.9(3) . . . .
F28 C74 C75 C76 -178.4(3) . . . .
C73 C74 C75 C76 0.3(5) . . . .
F29 C75 C76 F30 -0.8(5) . . . .
C74 C75 C76 F30 179.1(3) . . . .
F29 C75 C76 C71 178.7(3) . . . .
C74 C75 C76 C71 -1.5(5) . . . .
C72 C71 C76 F30 -179.3(3) . . . .
C30 C71 C76 F30 3.9(5) . . . .
C72 C71 C76 C75 1.3(5) . . . .
C30 C71 C76 C75 -175.5(3) . . . .
C36 C35 C77 C78 -103.3(4) . . . .
C34 C35 C77 C78 74.7(4) . . . .
C34A C35 C77 C78 74.7(4) . . . .
C36 C35 C77 C82 89.4(4) . . . .
C34 C35 C77 C82 -92.5(4) . . . .
C34A C35 C77 C82 -92.5(4) . . . .
C82 C77 C78 F31 178.9(3) . . . .
C35 C77 C78 F31 11.0(5) . . . .
C82 C77 C78 C79 2.0(5) . . . .
C35 C77 C78 C79 -165.8(3) . . . .
F31 C78 C79 F32 0.3(5) . . . .
C77 C78 C79 F32 177.2(3) . . . .
F31 C78 C79 C80 -177.5(3) . . . .
C77 C78 C79 C80 -0.6(5) . . . .
F32 C79 C80 F33 0.7(5) . . . .
C78 C79 C80 F33 178.4(3) . . . .
F32 C79 C80 C81 -178.3(3) . . . .
C78 C79 C80 C81 -0.6(5) . . . .
F33 C80 C81 F34 -0.2(5) . . . .
C79 C80 C81 F34 178.7(3) . . . .
F33 C80 C81 C82 -178.7(3) . . . .
C79 C80 C81 C82 0.2(5) . . . .
C78 C77 C82 F35 -178.5(3) . . . .
C35 C77 C82 F35 -10.8(5) . . . .
C78 C77 C82 C81 -2.4(5) . . . .
C35 C77 C82 C81 165.3(3) . . . .
F34 C81 C82 F35 -1.0(5) . . . .
C80 C81 C82 F35 177.5(3) . . . .
F34 C81 C82 C77 -177.2(3) . . . .
C80 C81 C82 C77 1.3(5) . . . .
C1A C40 C83 C84 113.9(4) . . . .
C1 C40 C83 C84 113.9(4) . . . .
C39 C40 C83 C84 -66.4(4) . . . .
C1A C40 C83 C88 -63.1(4) . . . .
C1 C40 C83 C88 -63.1(4) . . . .
C39 C40 C83 C88 116.7(4) . . . .
C88 C83 C84 F36 177.9(3) . . . .
C40 C83 C84 F36 0.8(5) . . . .
C88 C83 C84 C85 -0.1(5) . . . .
C40 C83 C84 C85 -177.2(3) . . . .
F36 C84 C85 F37 3.1(5) . . . .
C83 C84 C85 F37 -178.9(3) . . . .
F36 C84 C85 C86 -177.7(3) . . . .
C83 C84 C85 C86 0.4(5) . . . .
F37 C85 C86 F38 -1.5(5) . . . .
C84 C85 C86 F38 179.2(3) . . . .
F37 C85 C86 C87 178.8(3) . . . .
C84 C85 C86 C87 -0.5(5) . . . .
F38 C86 C87 F39 1.1(5) . . . .
C85 C86 C87 F39 -179.2(3) . . . .
F38 C86 C87 C88 -179.3(3) . . . .
C85 C86 C87 C88 0.3(5) . . . .
F39 C87 C88 F40 0.3(5) . . . .
C86 C87 C88 F40 -179.2(3) . . . .
F39 C87 C88 C83 179.4(3) . . . .
C86 C87 C88 C83 -0.1(5) . . . .
C84 C83 C88 F40 179.0(3) . . . .
C40 C83 C88 F40 -3.8(5) . . . .
C84 C83 C88 C87 -0.1(5) . . . .
C40 C83 C88 C87 177.1(3) . . . .
C93 N9 C89 C90 -59.6(4) . . . .
C97 N9 C89 C90 179.1(3) . . . .
C101 N9 C89 C90 57.5(4) . . . .
N9 C89 C90 C91 161.2(3) . . . .
C89 C90 C91 C92 173.7(3) . . . .
C89 N9 C93 C94 -50.9(4) . . . .
C97 N9 C93 C94 68.7(4) . . . .
C101 N9 C93 C94 -170.7(3) . . . .
N9 C93 C94 C95 -166.2(3) . . . .
C93 C94 C95 C96 176.8(3) . . . .
C89 N9 C97 C98 178.1(3) . . . .
C93 N9 C97 C98 56.9(4) . . . .
C101 N9 C97 C98 -60.7(4) . . . .
N9 C97 C98 C99 168.9(3) . . . .
C97 C98 C99 C100 176.9(3) . . . .
C89 N9 C101 C102 70.9(4) . . . .
C93 N9 C101 C102 -169.3(3) . . . .
C97 N9 C101 C102 -48.8(4) . . . .
N9 C101 C102 C103 -165.9(3) . . . .
C101 C102 C103 C104 -165.6(3) . . . .
C117 N10 C105 C106 -59.3(4) . . . .
C109 N10 C105 C106 179.2(3) . . . .
C113 N10 C105 C106 58.2(4) . . . .
N10 C105 C106 C107 170.5(3) . . . .
C105 C106 C107 C108 175.3(3) . . . .
C117 N10 C109 C110 56.6(4) . . . .
C113 N10 C109 C110 -60.9(4) . . . .
C105 N10 C109 C110 178.1(3) . . . .
N10 C109 C110 C111 164.5(3) . . . .
C109 C110 C111 C112 173.5(4) . . . .
C117 N10 C113 C114 -170.7(3) . . . .
C109 N10 C113 C114 -49.8(4) . . . .
C105 N10 C113 C114 68.5(4) . . . .
N10 C113 C114 C115 -162.8(3) . . . .
C113 C114 C115 C116 178.3(3) . . . .
C109 N10 C117 C118 71.0(4) . . . .
C113 N10 C117 C118 -168.4(3) . . . .
C105 N10 C117 C118 -47.7(4) . . . .
N10 C117 C118 C119 -166.9(3) . . . .
C117 C118 C119 C120 -165.8(3) . . . .
